data_4125221
loop_
_publ_author_name
'Liu, Zhichang'
'Samanta, Avik'
'Lei, Juying'
'Sun, Junling'
'Wang, Yuping'
'Stoddart, J. Fraser'

_publ_section_title
;
 Cation-Dependent Gold Recovery with \a-Cyclodextrin Facilitated by
 Second-Sphere Coordination.
;
_journal_issue 36
_journal_name_full 'Journal of the American Chemical Society'
_journal_page_first 11643
_journal_page_last 11653
_journal_paper_doi 10.1021/jacs.6b04986
_journal_volume 138
_journal_year 2016
_chemical_absolute_configuration ad
_chemical_formula_moiety '0.78(Au Br4), 0.78(Rb), 2(C42 H70 O35), 12(H2 O)'
_chemical_formula_sum 'C84 H164 Au0.78 Br3.1 O82 Rb0.78'
_chemical_formula_weight 2953.06
_chemical_name_systematic
;
 ?
;
_space_group_crystal_system monoclinic
_space_group_IT_number 4
_space_group_name_Hall 'P 2yb'
_space_group_name_H-M_alt 'P 1 21 1'
_symmetry_space_group_name_Hall 'P 2yb'
_symmetry_space_group_name_H-M 'P 1 21 1'
_atom_sites_solution_hydrogens mixed
_atom_sites_solution_primary dual
_audit_creation_date 2014-04-21
_audit_creation_method
;
Olex2 1.2
(compiled 2014.03.20 svn.r2914 for OlexSys, GUI svn.r4816)
;
_cell_angle_alpha 90
_cell_angle_beta 108.399(2)
_cell_angle_gamma 90
_cell_formula_units_Z 2
_cell_length_a 15.8404(4)
_cell_length_b 24.5602(6)
_cell_length_c 19.0823(6)
_cell_measurement_reflns_used 9969
_cell_measurement_temperature 100(2)
_cell_measurement_theta_max 67.537
_cell_measurement_theta_min 2.440
_cell_volume 7044.3(3)
_computing_cell_refinement 'SAINT V7.23A (Bruker, 2005)'
_computing_data_collection 'APEX2 V2.1-4 (Bruker, 2007)'
_computing_data_reduction 'Bruker SAINT'
_computing_molecular_graphics 'Olex2 (Dolomanov et al., 2009)'
_computing_publication_material 'Olex2 (Dolomanov et al., 2009)'
_computing_structure_refinement 'XL (Sheldrick, 2008)'
_computing_structure_solution 'XM (Sheldrick, 2008)'
_diffrn_ambient_temperature 99.95
_diffrn_detector_area_resol_mean 8
_diffrn_measured_fraction_theta_full 0.990
_diffrn_measured_fraction_theta_max 0.989
_diffrn_measurement_device_type 'Bruker Kappa APEX CCD area detector'
_diffrn_measurement_method '\w and \f scans'
_diffrn_radiation_monochromator 'MX optics'
_diffrn_radiation_type CuK\a
_diffrn_radiation_wavelength 1.54178
_diffrn_reflns_av_R_equivalents 0.0611
_diffrn_reflns_av_unetI/netI 0.0661
_diffrn_reflns_Laue_measured_fraction_full 0.990
_diffrn_reflns_Laue_measured_fraction_max 0.989
_diffrn_reflns_limit_h_max 18
_diffrn_reflns_limit_h_min -13
_diffrn_reflns_limit_k_max 29
_diffrn_reflns_limit_k_min -29
_diffrn_reflns_limit_l_max 22
_diffrn_reflns_limit_l_min -22
_diffrn_reflns_number 76689
_diffrn_reflns_point_group_measured_fraction_full 0.978
_diffrn_reflns_point_group_measured_fraction_max 0.976
_diffrn_reflns_theta_full 67.679
_diffrn_reflns_theta_max 67.778
_diffrn_reflns_theta_min 2.440
_diffrn_source microsource
_exptl_absorpt_coefficient_mu 3.763
_exptl_absorpt_correction_T_max 0.7530
_exptl_absorpt_correction_T_min 0.5942
_exptl_absorpt_correction_type multi-scan
_exptl_absorpt_process_details
;
SADABS-2012/1 (Bruker,2012) was used for absorption correction.
wR2(int) was 0.0833 before and 0.0720 after correction.
The Ratio of minimum to maximum transmission is 0.7891.
The \l/2 correction factor is 0.0015.
;
_exptl_crystal_colour orange
_exptl_crystal_colour_primary orange
_exptl_crystal_density_diffrn 1.392
_exptl_crystal_description rod
_exptl_crystal_F_000 3045
_exptl_crystal_size_max 0.239
_exptl_crystal_size_mid 0.051
_exptl_crystal_size_min 0.042
_refine_diff_density_max 2.490
_refine_diff_density_min -0.726
_refine_diff_density_rms 0.133
_refine_ls_abs_structure_details
;
 Flack x determined using 9672 quotients [(I+)-(I-)]/[(I+)+(I-)]
 (Parsons and Flack (2004), Acta Cryst. A60, s61).
;
_refine_ls_abs_structure_Flack 0.011(4)
_refine_ls_extinction_method none
_refine_ls_goodness_of_fit_ref 1.064
_refine_ls_hydrogen_treatment mixed
_refine_ls_matrix_type full
_refine_ls_number_parameters 1623
_refine_ls_number_reflns 24929
_refine_ls_number_restraints 1344
_refine_ls_restrained_S_all 1.044
_refine_ls_R_factor_all 0.0748
_refine_ls_R_factor_gt 0.0690
_refine_ls_shift/su_max 0.001
_refine_ls_shift/su_mean 0.000
_refine_ls_structure_factor_coef Fsqd
_refine_ls_weighting_details 'w=1/[\s^2^(Fo^2^)+(0.1295P)^2^+6.8543P] where P=(Fo^2^+2Fc^2^)/3'
_refine_ls_weighting_scheme calc
_refine_ls_wR_factor_gt 0.1875
_refine_ls_wR_factor_ref 0.1938
_reflns_Friedel_coverage 0.926
_reflns_Friedel_fraction_full 0.965
_reflns_Friedel_fraction_max 0.963
_reflns_number_gt 22261
_reflns_number_total 24929
_reflns_threshold_expression 'I > 2\s(I)'
_cod_data_source_file ja6b04986_si_009.cif
_cod_data_source_block n3450
_cod_depositor_comments 'Adding full bibliography for 4125213--4125224.cif.'
_cod_original_formula_sum 'C84 H164 Au0.78 Br3.10 O82 Rb0.78'
_cod_database_code 4125221
_shelxl_version_number 2013-4
_shelx_space_group_comment
;
The symmetry employed for this shelxl refinement is uniquely defined
by the following loop, which should always be used as a source of
symmetry information in preference to the above space-group names.
They are only intended as comments.
;
_shelx_estimated_absorpt_t_max 0.858
_shelx_estimated_absorpt_t_min 0.467
_olex2_refinement_description
;
1. Fixed Uiso
 At 1.2 times of:
  All C(H) groups, All C(H,H) groups
 At 1.5 times of:
  All O(H) groups, All O(H,H) groups
2. Restrained distances
 O1W-H1WA = O1W-H1WB = O2W-H2WB = O2W-H2WA = O3W-H3WB = O3W-H3WA = O4W-H4WB =
 O4W-H4WA = O5W-H5WB = O5W-H5WA = O6W-H6WA = O6W-H6WB = O7W-H7WB = O7W-H7WA =
 O8W-H8WA = O8W-H8WB = O9W-H9WB = O9W-H9WA = O10W-H10E = O10W-H10D = O11W-H11B =
  O11W-H11C = O12W-H12E = O12W-H12F
 0.87 with sigma of 0.001
 H1WA-H1WB = H2WA-H2WB = H3WB-H3WA = H4WB-H4WA = H5WA-H5WB = H6WA-H6WB = H7WA-
 H7WB = H8WA-H8WB = H9WB-H9WA = H10E-H10D = H11B-H11C = H12E-H12F
 1.421 with sigma of 0.001
 C30A-C29A \\sim C30B-C29A
 with sigma of 0.02
 O25A-C30A \\sim O25B-C30B
 with sigma of 0.02
3. Uiso/Uaniso restraints and constraints
Uanis(C30A) = Uanis(C30B) = Uanis(O25A) = Uanis(O25B)
4. Rigid body (RIGU) restrains
 All non-hydrogen atoms
 with sigma for 1-2 distances of 0.004 and sigma for 1-3 distances of 0.004
5. Others
 Sof(O25B)=Sof(H25B)=Sof(H29C)=Sof(C30B)=Sof(H30D)=Sof(H30E)=1-FVAR(1)
 Sof(O25A)=Sof(H25A)=Sof(H29B)=Sof(C30A)=Sof(H30B)=Sof(H30C)=FVAR(1)
 Sof(Au1)=Sof(Br1)=Sof(Br2)=Sof(Br3)=Sof(Br4)=Sof(Rb1)=FVAR(2)
6.a Ternary CH refined with riding coordinates:
 C1(H1), C2(H2), C3(H3B), C4(H4B), C5(H5B), C7(H7), C8(H8B), C9(H9B),
 C10(H10C), C11(H11), C13(H13C), C14(H14C), C15(H15C), C16(H16), C17(H17),
 C19(H19C), C20(H20C), C21(H21), C22(H22), C23(H23C), C25(H25D), C26(H26),
 C27(H27), C28(H28C), C29(H29D), C31(H31), C32(H32), C33(H33C), C34(H34C),
 C35(H35C), C37(H37), C38(H38), C39(H39), C40(H40), C41(H41), C1A(H1A),
 C2A(H2A), C3A(H3AA), C4A(H4AA), C5A(H5AA), C7A(H7A), C8A(H8AA), C9A(H9AA),
 C10A(H10B), C11A(H11A), C13A(H13B), C14A(H14B), C15A(H15B), C16A(H16A),
 C17A(H17A), C19A(H19B), C20A(H20B), C21A(H21A), C22A(H22A), C23A(H23B),
 C25A(H25C), C26A(H26A), C27A(H27A), C28A(H28B), C29A(H29B), C29A(H29C),
 C31A(H31A), C32A(H32A), C33A(H33B), C34A(H34B), C35A(H35B), C37A(H37A),
 C38A(H38A), C39A(H39A), C40A(H40A), C41A(H41A)
6.b Secondary CH2 refined with riding coordinates:
 C6(H6A,H6B), C12(H12C,H12D), C18(H18D,H18E), C24(H24D,H24E), C30(H30F,H30G),
 C36(H36C,H36D), C42(H42C,H42D), C6A(H6AA,H6AB), C12A(H12A,H12B), C18A(H18B,
 H18C), C24A(H24B,H24C), C30A(H30B,H30C), C30B(H30D,H30E), C36A(H36A,H36B),
 C42A(H42A,H42B)
6.c Tetrahedral OH refined with riding coordinates:
 O3(H3), O4(H4), O5(H5), O8(H8), O9(H9), O10(H10), O13(H13), O14(H14),
 O15(H15), O18(H18), O19(H19), O20(H20), O23(H23), O24(H24), O25(H25), O28(H28),
  O29(H29), O30(H30), O33(H33), O34(H34), O35(H35), O3A(H3A), O4A(H4A),
 O5A(H5A), O8A(H8A), O9A(H9A), O10A(H10A), O13A(H13A), O14A(H14A), O15A(H15A),
 O18A(H18A), O19A(H19A), O20A(H20A), O23A(H23A), O24A(H24A), O25A(H25A),
 O25B(H25B), O28A(H28A), O29A(H29A), O30A(H30A), O33A(H33A), O34A(H34A),
 O35A(H35A)
;
_smtbx_masks_special_details
;
The solvent masking procedure as implemented in Olex2 was used to remove the
electronic contribution of solvent molecules from the refinement.  As the exact
solvent content is not known, only the atoms used in the refinement model are
reported in the formula here.


Total solvent accessible volume / cell = 1493.0 Ang^3^ [21.2%]
Total electron count / cell = 308.4
;

loop_
_space_group_symop_operation_xyz
'x, y, z'
'-x, y+1/2, -z'

loop_
_atom_site_label
_atom_site_type_symbol
_atom_site_fract_x
_atom_site_fract_y
_atom_site_fract_z
_atom_site_U_iso_or_equiv
_atom_site_adp_type
_atom_site_occupancy
_atom_site_site_symmetry_order
_atom_site_calc_flag
_atom_site_refinement_flags_posn
_atom_site_refinement_flags_occupancy
_atom_site_disorder_assembly
_atom_site_disorder_group
Au1 Au -0.97726(5) -0.28294(4) -0.78111(4) 0.0511(2) Uani 0.775(3) 1 d . P . .
Br1 Br -0.93035(11) -0.22548(7) -0.86517(9) 0.0472(4) Uani 0.775(3) 1 d . P . .
Br2 Br -1.05024(16) -0.20596(9) -0.74443(12) 0.0690(5) Uani 0.775(3) 1 d . P . .
Br3 Br -1.0227(4) -0.34278(12) -0.6996(3) 0.1522(19) Uani 0.775(3) 1 d . P . .
Br4 Br -0.91269(19) -0.36107(9) -0.82137(19) 0.0944(8) Uani 0.775(3) 1 d . P . .
Rb1 Rb -0.53193(7) -0.11845(6) -1.15953(6) 0.0301(3) Uani 0.775(3) 1 d . P . .
O1 O -0.7590(4) -0.4122(2) -0.9871(3) 0.0207(11) Uani 1 1 d . . . .
O2 O -0.8199(4) -0.5151(3) -0.8710(3) 0.0280(13) Uani 1 1 d . . . .
O3 O -0.6023(4) -0.4748(3) -0.9381(3) 0.0267(12) Uani 1 1 d . . . .
H3 H -0.5922 -0.5075 -0.9459 0.040 Uiso 1 1 calc R . . .
O4 O -0.5808(4) -0.5382(3) -0.8099(3) 0.0260(12) Uani 1 1 d . . . .
H4 H -0.5752 -0.5227 -0.7694 0.039 Uiso 1 1 calc R . . .
O5 O -0.9461(5) -0.5068(3) -1.0110(5) 0.052(2) Uani 1 1 d . . . .
H5 H -0.9941 -0.5201 -1.0091 0.078 Uiso 1 1 calc R . . .
O6 O -0.7100(4) -0.4828(2) -0.7663(3) 0.0225(11) Uani 1 1 d . . . .
O7 O -0.7577(4) -0.4790(2) -0.5891(3) 0.0261(12) Uani 1 1 d . . . .
O8 O -0.5397(4) -0.5031(3) -0.6645(3) 0.0294(13) Uani 1 1 d . . . .
H8 H -0.5457 -0.5370 -0.6626 0.044 Uiso 1 1 calc R . . .
O9 O -0.5152(4) -0.4692(2) -0.5161(3) 0.0237(12) Uani 1 1 d . . . .
H9 H -0.4751 -0.4904 -0.5196 0.036 Uiso 1 1 calc R . . .
O10 O -0.8689(4) -0.5508(3) -0.6956(3) 0.0300(13) Uani 1 1 d . . . .
H10 H -0.8169 -0.5634 -0.6813 0.045 Uiso 1 1 calc R . . .
O11 O -0.6680(4) -0.4025(2) -0.5530(3) 0.0236(11) Uani 1 1 d . . . .
O12 O -0.7419(5) -0.2941(3) -0.4529(4) 0.0404(16) Uani 1 1 d . . . .
O13 O -0.5051(5) -0.3671(3) -0.4504(4) 0.0353(14) Uani 1 1 d . . . .
H13 H -0.5123 -0.3903 -0.4205 0.053 Uiso 1 1 calc R . . .
O14 O -0.5105(5) -0.2559(3) -0.4070(4) 0.0422(16) Uani 1 1 d . . . .
H14 H -0.4783 -0.2674 -0.4313 0.063 Uiso 1 1 calc R . . .
O15 O -0.7995(8) -0.3978(4) -0.4306(8) 0.083(4) Uani 1 1 d . . . .
H15 H -0.8155 -0.4306 -0.4346 0.125 Uiso 1 1 calc R . . .
O16 O -0.6737(4) -0.2315(2) -0.5078(3) 0.0280(13) Uani 1 1 d . . . .
O17 O -0.7836(5) -0.1032(3) -0.5822(4) 0.0387(15) Uani 1 1 d . . . .
O18 O -0.5264(4) -0.1581(3) -0.4726(4) 0.0314(13) Uani 1 1 d . . . .
H18 H -0.5274 -0.1894 -0.4551 0.047 Uiso 1 1 calc R . . .
O19 O -0.5542(4) -0.0633(3) -0.5623(3) 0.0301(13) Uani 1 1 d . . . .
H19 H -0.5764 -0.0414 -0.5970 0.045 Uiso 1 1 calc R . . .
O20 O -0.8616(7) -0.1466(5) -0.4890(6) 0.070(3) Uani 1 1 d . . . .
H20 H -0.9120 -0.1512 -0.4842 0.105 Uiso 1 1 calc R . . .
O21 O -0.7059(4) -0.0989(2) -0.6670(3) 0.0270(12) Uani 1 1 d . . . .
O22 O -0.8415(4) -0.0535(3) -0.8512(4) 0.0307(13) Uani 1 1 d . . . .
O23 O -0.5808(4) -0.0390(3) -0.7130(3) 0.0300(13) Uani 1 1 d . . . .
H23 H -0.5446 -0.0639 -0.6936 0.045 Uiso 1 1 calc R . . .
O24 O -0.6235(4) -0.0234(3) -0.8690(4) 0.0290(13) Uani 1 1 d . . . .
H24 H -0.6232 -0.0523 -0.8926 0.044 Uiso 1 1 calc R . . .
O25 O -0.9080(7) -0.0349(4) -0.7278(8) 0.079(3) Uani 1 1 d . . . .
H25 H -0.9248 -0.0119 -0.7620 0.119 Uiso 1 1 calc R . . .
O26 O -0.7575(4) -0.1014(2) -0.9104(3) 0.0206(11) Uani 1 1 d . . . .
O27 O -0.8768(4) -0.1677(2) -1.0877(3) 0.0238(12) Uani 1 1 d . . . .
O28 O -0.6278(4) -0.0990(2) -0.9842(4) 0.0266(12) Uani 1 1 d . . . .
H28 H -0.6247 -0.0864 -1.0243 0.040 Uiso 1 1 calc R . . .
O29 O -0.6492(4) -0.1788(2) -1.0972(3) 0.0217(11) Uani 1 1 d . . . .
H29 H -0.6639 -0.2102 -1.1142 0.033 Uiso 1 1 calc R . . .
O30 O -0.9706(4) -0.0783(2) -1.0587(4) 0.0279(13) Uani 1 1 d . . . .
H30 H -1.0168 -0.0861 -1.0935 0.042 Uiso 1 1 calc R . . .
O31 O -0.7736(4) -0.2395(2) -1.0529(3) 0.0213(11) Uani 1 1 d . . . .
O32 O -0.8744(4) -0.3747(2) -1.0820(3) 0.0256(12) Uani 1 1 d . . . .
O33 O -0.6484(4) -0.2972(2) -1.0983(3) 0.0262(13) Uani 1 1 d . . . .
H33 H -0.5970 -0.3103 -1.0810 0.039 Uiso 1 1 calc R . . .
O34 O -0.6509(4) -0.4149(2) -1.0732(3) 0.0269(12) Uani 1 1 d . . . .
H34 H -0.6173 -0.4038 -1.0323 0.040 Uiso 1 1 calc R . . .
O35 O -0.9901(4) -0.2881(3) -1.1453(3) 0.0300(13) Uani 1 1 d . . . .
H35 H -1.0125 -0.2569 -1.1538 0.045 Uiso 1 1 calc R . . .
C1 C -0.7604(5) -0.4643(3) -0.9555(4) 0.0209(15) Uani 1 1 d . . . .
H1 H -0.7748 -0.4931 -0.9945 0.025 Uiso 1 1 calc R . . .
C2 C -0.6665(5) -0.4726(3) -0.9013(4) 0.0199(15) Uani 1 1 d . . . .
H2 H -0.6520 -0.4418 -0.8652 0.024 Uiso 1 1 calc R . . .
C3 C -0.6638(6) -0.5262(3) -0.8594(5) 0.0236(16) Uani 1 1 d . . . .
H3B H -0.6800 -0.5562 -0.8966 0.028 Uiso 1 1 calc R . . .
C4 C -0.7343(6) -0.5246(3) -0.8201(5) 0.0264(16) Uani 1 1 d . . . .
H4B H -0.7346 -0.5603 -0.7949 0.032 Uiso 1 1 calc R . . .
C5 C -0.8269(6) -0.4656(4) -0.9124(5) 0.0267(17) Uani 1 1 d . . . .
H5B H -0.8144 -0.4342 -0.8772 0.032 Uiso 1 1 calc R . . .
C6 C -0.9221(6) -0.4618(5) -0.9621(6) 0.043(2) Uani 1 1 d . . . .
H6A H -0.9621 -0.4603 -0.9315 0.052 Uiso 1 1 calc R . . .
H6B H -0.9300 -0.4277 -0.9912 0.052 Uiso 1 1 calc R . . .
C7 C -0.6996(6) -0.4975(3) -0.6910(4) 0.0223(15) Uani 1 1 d . . . .
H7 H -0.7026 -0.5379 -0.6860 0.027 Uiso 1 1 calc R . . .
C8 C -0.6098(5) -0.4762(3) -0.6438(4) 0.0206(15) Uani 1 1 d . . . .
H8B H -0.6067 -0.4361 -0.6516 0.025 Uiso 1 1 calc R . . .
C9 C -0.5990(5) -0.4871(3) -0.5638(4) 0.0198(15) Uani 1 1 d . . . .
H9B H -0.6042 -0.5271 -0.5569 0.024 Uiso 1 1 calc R . . .
C10 C -0.6737(6) -0.4588(3) -0.5451(4) 0.0227(15) Uani 1 1 d . . . .
H10C H -0.6671 -0.4667 -0.4922 0.027 Uiso 1 1 calc R . . .
C11 C -0.7732(6) -0.4697(3) -0.6673(5) 0.0238(16) Uani 1 1 d . . . .
H11 H -0.7734 -0.4297 -0.6771 0.029 Uiso 1 1 calc R . . .
C12 C -0.8656(6) -0.4935(4) -0.7065(5) 0.0282(17) Uani 1 1 d . . . .
H12C H -0.9099 -0.4754 -0.6877 0.034 Uiso 1 1 calc R . . .
H12D H -0.8818 -0.4859 -0.7601 0.034 Uiso 1 1 calc R . . .
C13 C -0.6664(6) -0.3705(4) -0.4922(5) 0.0286(18) Uani 1 1 d . . . .
H13C H -0.6603 -0.3946 -0.4487 0.034 Uiso 1 1 calc R . . .
C14 C -0.5828(6) -0.3342(4) -0.4765(5) 0.0279(17) Uani 1 1 d . . . .
H14C H -0.5830 -0.3152 -0.5229 0.033 Uiso 1 1 calc R . . .
C15 C -0.5846(7) -0.2914(4) -0.4173(5) 0.0339(19) Uani 1 1 d . . . .
H15C H -0.5796 -0.3103 -0.3697 0.041 Uiso 1 1 calc R . . .
C16 C -0.6682(7) -0.2610(4) -0.4418(5) 0.0318(18) Uani 1 1 d . . . .
H16 H -0.6679 -0.2341 -0.4025 0.038 Uiso 1 1 calc R . . .
C17 C -0.7510(7) -0.3361(4) -0.5070(6) 0.038(2) Uani 1 1 d . . . .
H17 H -0.7632 -0.3184 -0.5564 0.046 Uiso 1 1 calc R . . .
C18 C -0.8286(9) -0.3705(5) -0.5090(10) 0.060(3) Uani 1 1 d . . . .
H18D H -0.8399 -0.3982 -0.5485 0.072 Uiso 1 1 calc R . . .
H18E H -0.8828 -0.3482 -0.5168 0.072 Uiso 1 1 calc R . . .
C19 C -0.6860(6) -0.1736(4) -0.5098(5) 0.0271(17) Uani 1 1 d . . . .
H19C H -0.6881 -0.1598 -0.4611 0.033 Uiso 1 1 calc R . . .
C20 C -0.6074(6) -0.1484(4) -0.5294(5) 0.0262(17) Uani 1 1 d . . . .
H20C H -0.6043 -0.1648 -0.5765 0.031 Uiso 1 1 calc R . . .
C21 C -0.6239(6) -0.0880(4) -0.5401(5) 0.0255(16) Uani 1 1 d . . . .
H21 H -0.6258 -0.0712 -0.4929 0.031 Uiso 1 1 calc R . . .
C22 C -0.7137(6) -0.0786(4) -0.6014(5) 0.0303(18) Uani 1 1 d . . . .
H22 H -0.7251 -0.0385 -0.6070 0.036 Uiso 1 1 calc R . . .
C23 C -0.7754(7) -0.1612(4) -0.5726(7) 0.040(2) Uani 1 1 d . . . .
H23C H -0.7767 -0.1796 -0.6197 0.047 Uiso 1 1 calc R . . .
C24 C -0.8541(7) -0.1790(6) -0.5484(7) 0.052(3) Uani 1 1 d . . . .
H24D H -0.9096 -0.1759 -0.5907 0.062 Uiso 1 1 calc R . . .
H24E H -0.8466 -0.2176 -0.5329 0.062 Uiso 1 1 calc R . . .
C25 C -0.7344(6) -0.0641(4) -0.7312(5) 0.0299(18) Uani 1 1 d . . . .
H25D H -0.7463 -0.0266 -0.7162 0.036 Uiso 1 1 calc R . . .
C26 C -0.6594(5) -0.0624(3) -0.7649(5) 0.0248(16) Uani 1 1 d . . . .
H26 H -0.6462 -0.1001 -0.7783 0.030 Uiso 1 1 calc R . . .
C27 C -0.6894(6) -0.0269(3) -0.8343(5) 0.0254(16) Uani 1 1 d . . . .
H27 H -0.7015 0.0106 -0.8195 0.030 Uiso 1 1 calc R . . .
C28 C -0.7767(6) -0.0504(3) -0.8865(5) 0.0239(16) Uani 1 1 d . . . .
H28C H -0.7987 -0.0259 -0.9303 0.029 Uiso 1 1 calc R . . .
C29 C -0.8186(6) -0.0870(4) -0.7868(5) 0.0282(17) Uani 1 1 d . . . .
H29D H -0.8071 -0.1250 -0.8004 0.034 Uiso 1 1 calc R . . .
C30 C -0.8986(7) -0.0869(5) -0.7582(6) 0.043(2) Uani 1 1 d . . . .
H30F H -0.9533 -0.0955 -0.7992 0.052 Uiso 1 1 calc R . . .
H30G H -0.8905 -0.1153 -0.7198 0.052 Uiso 1 1 calc R . . .
C31 C -0.7801(5) -0.1117(3) -0.9870(5) 0.0211(15) Uani 1 1 d . . . .
H31 H -0.7943 -0.0766 -1.0149 0.025 Uiso 1 1 calc R . . .
C32 C -0.6994(5) -0.1373(3) -0.9990(5) 0.0212(15) Uani 1 1 d . . . .
H32 H -0.6806 -0.1700 -0.9666 0.025 Uiso 1 1 calc R . . .
C33 C -0.7226(5) -0.1538(3) -1.0808(5) 0.0216(15) Uani 1 1 d . . . .
H33C H -0.7407 -0.1205 -1.1120 0.026 Uiso 1 1 calc R . . .
C34 C -0.8023(5) -0.1937(3) -1.0995(5) 0.0211(15) Uani 1 1 d . . . .
H34C H -0.8178 -0.2052 -1.1523 0.025 Uiso 1 1 calc R . . .
C35 C -0.8596(5) -0.1497(3) -1.0120(5) 0.0208(15) Uani 1 1 d . . . .
H35C H -0.8474 -0.1824 -0.9791 0.025 Uiso 1 1 calc R . . .
C36 C -0.9450(5) -0.1240(4) -1.0101(5) 0.0237(16) Uani 1 1 d . . . .
H36C H -0.9930 -0.1517 -1.0242 0.028 Uiso 1 1 calc R . . .
H36D H -0.9381 -0.1121 -0.9591 0.028 Uiso 1 1 calc R . . .
C37 C -0.7930(5) -0.2928(3) -1.0857(4) 0.0197(15) Uani 1 1 d . . . .
H37 H -0.8204 -0.2896 -1.1405 0.024 Uiso 1 1 calc R . . .
C38 C -0.7065(5) -0.3244(3) -1.0672(5) 0.0220(15) Uani 1 1 d . . . .
H38 H -0.6788 -0.3255 -1.0123 0.026 Uiso 1 1 calc R . . .
C39 C -0.7288(6) -0.3823(3) -1.0958(5) 0.0235(16) Uani 1 1 d . . . .
H39 H -0.7526 -0.3817 -1.1510 0.028 Uiso 1 1 calc R . . .
C40 C -0.7970(5) -0.4082(3) -1.0654(4) 0.0209(15) Uani 1 1 d . . . .
H40 H -0.8132 -0.4452 -1.0872 0.025 Uiso 1 1 calc R . . .
C41 C -0.8581(5) -0.3215(4) -1.0516(5) 0.0238(16) Uani 1 1 d . . . .
H41 H -0.8295 -0.3243 -0.9969 0.029 Uiso 1 1 calc R . . .
C42 C -0.9481(6) -0.2946(3) -1.0675(5) 0.0278(18) Uani 1 1 d . . . .
H42C H -0.9864 -0.3172 -1.0469 0.033 Uiso 1 1 calc R . . .
H42D H -0.9408 -0.2586 -1.0432 0.033 Uiso 1 1 calc R . . .
O1A O -0.2133(4) -0.4153(2) -0.5272(3) 0.0277(13) Uani 1 1 d . . . .
O2A O -0.1487(4) -0.5033(3) -0.6569(3) 0.0294(13) Uani 1 1 d . . . .
O3A O -0.3623(4) -0.4863(3) -0.5778(3) 0.0259(12) Uani 1 1 d . . . .
H3A H -0.3937 -0.5135 -0.5962 0.039 Uiso 1 1 calc R . . .
O4A O -0.3852(4) -0.5367(2) -0.7178(3) 0.0214(11) Uani 1 1 d . . . .
H4A H -0.3949 -0.5703 -0.7196 0.032 Uiso 1 1 calc R . . .
O5A O -0.0111(6) -0.4879(4) -0.5243(5) 0.067(3) Uani 1 1 d . . . .
H5A H -0.0284 -0.5175 -0.5462 0.101 Uiso 1 1 calc R . . .
O6A O -0.2634(4) -0.4743(2) -0.7590(3) 0.0190(11) Uani 1 1 d . . . .
O7A O -0.2135(4) -0.4574(2) -0.9337(3) 0.0242(12) Uani 1 1 d . . . .
O8A O -0.4281(4) -0.5022(2) -0.8651(3) 0.0261(12) Uani 1 1 d . . . .
H8A H -0.4020 -0.5270 -0.8360 0.039 Uiso 1 1 calc R . . .
O9A O -0.4560(4) -0.4508(2) -1.0082(3) 0.0254(12) Uani 1 1 d . . . .
H9A H -0.4863 -0.4767 -1.0321 0.038 Uiso 1 1 calc R . . .
O10A O -0.1054(5) -0.5371(3) -0.8304(4) 0.0382(15) Uani 1 1 d . . . .
H10A H -0.0855 -0.5532 -0.7897 0.057 Uiso 1 1 calc R . . .
O11A O -0.3089(4) -0.3826(2) -0.9562(3) 0.0200(11) Uani 1 1 d . . . .
O12A O -0.2412(4) -0.2549(2) -1.0243(3) 0.0247(12) Uani 1 1 d . . . .
O13A O -0.4753(4) -0.3431(3) -1.0523(4) 0.0307(14) Uani 1 1 d . . . .
H13A H -0.4668 -0.3746 -1.0342 0.046 Uiso 1 1 calc R . . .
O14A O -0.4790(4) -0.2297(2) -1.0824(3) 0.0232(12) Uani 1 1 d . . . .
H14A H -0.5223 -0.2479 -1.1088 0.035 Uiso 1 1 calc R . . .
O15A O -0.1430(5) -0.3448(3) -1.0420(5) 0.0424(16) Uani 1 1 d . . . .
H15A H -0.1697 -0.3221 -1.0743 0.064 Uiso 1 1 calc R . . .
O16A O -0.3241(3) -0.2018(2) -0.9709(3) 0.0196(11) Uani 1 1 d . . . .
O17A O -0.2231(4) -0.0701(2) -0.8922(3) 0.0255(12) Uani 1 1 d . . . .
O18A O -0.4728(4) -0.1332(3) -1.0018(3) 0.0281(13) Uani 1 1 d . . . .
H18A H -0.4823 -0.1669 -1.0055 0.042 Uiso 1 1 calc R . . .
O19A O -0.4543(4) -0.0390(2) -0.9068(3) 0.0279(13) Uani 1 1 d . . . .
H19A H -0.4977 -0.0605 -0.9195 0.042 Uiso 1 1 calc R . . .
O20A O -0.1569(4) -0.1122(3) -1.0017(3) 0.0319(13) Uani 1 1 d . . . .
H20A H -0.1840 -0.1326 -1.0370 0.048 Uiso 1 1 calc R . . .
O21A O -0.2962(4) -0.0786(2) -0.8040(3) 0.0235(11) Uani 1 1 d . . . .
O22A O -0.1680(4) -0.0444(3) -0.6126(4) 0.0389(16) Uani 1 1 d . . . .
O23A O -0.4263(4) -0.0285(3) -0.7547(3) 0.0267(12) Uani 1 1 d . . . .
H23A H -0.4576 -0.0517 -0.7839 0.040 Uiso 1 1 calc R . . .
O24A O -0.3932(4) -0.0314(3) -0.5978(3) 0.0291(13) Uani 1 1 d . . . .
H24A H -0.3925 -0.0626 -0.5796 0.044 Uiso 1 1 calc R . . .
O25A O -0.1129(9) -0.0020(6) -0.7372(7) 0.046(2) Uani 0.562(13) 1 d . P A 1
H25A H -0.1259 -0.0005 -0.7833 0.068 Uiso 0.562(13) 1 calc R P A 1
O25B O -0.0654(11) -0.0298(8) -0.6980(9) 0.046(2) Uani 0.438(13) 1 d . P A 2
H25B H -0.0546 -0.0236 -0.7376 0.068 Uiso 0.438(13) 1 calc R P A 2
O26A O -0.2469(4) -0.1029(3) -0.5605(4) 0.0304(13) Uani 1 1 d . . . .
O27A O -0.1205(4) -0.1757(3) -0.3910(4) 0.0353(14) Uani 1 1 d . . . .
O28A O -0.3737(4) -0.1132(3) -0.4889(4) 0.0326(14) Uani 1 1 d . . . .
H28A H -0.4199 -0.1302 -0.4895 0.049 Uiso 1 1 calc R . . .
O29A O -0.3437(5) -0.2025(3) -0.3833(4) 0.0362(14) Uani 1 1 d . . . .
H29A H -0.3386 -0.2356 -0.3926 0.054 Uiso 1 1 calc R . . .
O30A O -0.0412(4) -0.0756(3) -0.4083(4) 0.0326(14) Uani 1 1 d . . . .
H30A H 0.0105 -0.0634 -0.4002 0.049 Uiso 1 1 calc R . . .
O31A O -0.2138(4) -0.2505(2) -0.4354(3) 0.0284(13) Uani 1 1 d . . . .
O32A O -0.0992(4) -0.3829(3) -0.4241(4) 0.0342(14) Uani 1 1 d . . . .
O33A O -0.3338(5) -0.3213(3) -0.4013(4) 0.0355(15) Uani 1 1 d . . . .
H33A H -0.3848 -0.3332 -0.4243 0.053 Uiso 1 1 calc R . . .
O34A O -0.3206(4) -0.4351(3) -0.4387(4) 0.0330(14) Uani 1 1 d . . . .
H34A H -0.3054 -0.4668 -0.4230 0.050 Uiso 1 1 calc R . . .
O35A O 0.0011(5) -0.2949(4) -0.3395(5) 0.061(2) Uani 1 1 d . . . .
H35A H 0.0435 -0.2727 -0.3259 0.092 Uiso 1 1 calc R . . .
C1A C -0.2096(5) -0.4640(3) -0.5684(5) 0.0232(16) Uani 1 1 d . . . .
H1A H -0.1882 -0.4950 -0.5334 0.028 Uiso 1 1 calc R . . .
C2A C -0.3020(5) -0.4756(3) -0.6176(4) 0.0189(15) Uani 1 1 d . . . .
H2A H -0.3241 -0.4435 -0.6506 0.023 Uiso 1 1 calc R . . .
C3A C -0.2990(5) -0.5257(3) -0.6657(4) 0.0193(15) Uani 1 1 d . . . .
H3AA H -0.2801 -0.5581 -0.6326 0.023 Uiso 1 1 calc R . . .
C4A C -0.2318(5) -0.5169(3) -0.7064(4) 0.0198(15) Uani 1 1 d . . . .
H4AA H -0.2261 -0.5512 -0.7329 0.024 Uiso 1 1 calc R . . .
C5A C -0.1466(6) -0.4562(4) -0.6141(5) 0.0295(18) Uani 1 1 d . . . .
H5AA H -0.1709 -0.4256 -0.6492 0.035 Uiso 1 1 calc R . . .
C6A C -0.0509(6) -0.4426(5) -0.5730(6) 0.042(2) Uani 1 1 d . . . .
H6AA H -0.0179 -0.4364 -0.6086 0.051 Uiso 1 1 calc R . . .
H6AB H -0.0477 -0.4090 -0.5437 0.051 Uiso 1 1 calc R . . .
C7A C -0.2724(5) -0.4848(3) -0.8352(4) 0.0181(14) Uani 1 1 d . . . .
H7A H -0.2663 -0.5248 -0.8420 0.022 Uiso 1 1 calc R . . .
C8A C -0.3628(5) -0.4672(3) -0.8812(4) 0.0180(14) Uani 1 1 d . . . .
H8AA H -0.3728 -0.4288 -0.8685 0.022 Uiso 1 1 calc R . . .
C9A C -0.3721(6) -0.4706(3) -0.9631(5) 0.0233(16) Uani 1 1 d . . . .
H9AA H -0.3654 -0.5094 -0.9763 0.028 Uiso 1 1 calc R . . .
C10A C -0.2991(5) -0.4372(3) -0.9766(4) 0.0196(15) Uani 1 1 d . . . .
H10B H -0.3046 -0.4386 -1.0303 0.023 Uiso 1 1 calc R . . .
C11A C -0.1985(5) -0.4550(3) -0.8554(5) 0.0230(16) Uani 1 1 d . . . .
H11A H -0.1983 -0.4159 -0.8404 0.028 Uiso 1 1 calc R . . .
C12A C -0.1069(6) -0.4790(4) -0.8179(5) 0.0325(19) Uani 1 1 d . . . .
H12A H -0.0629 -0.4609 -0.8372 0.039 Uiso 1 1 calc R . . .
H12B H -0.0895 -0.4719 -0.7642 0.039 Uiso 1 1 calc R . . .
C13A C -0.3137(6) -0.3396(3) -1.0074(4) 0.0226(16) Uani 1 1 d . . . .
H13B H -0.3115 -0.3550 -1.0553 0.027 Uiso 1 1 calc R . . .
C14A C -0.3995(5) -0.3105(3) -1.0193(4) 0.0207(15) Uani 1 1 d . . . .
H14B H -0.4021 -0.2975 -0.9704 0.025 Uiso 1 1 calc R . . .
C15A C -0.4003(5) -0.2605(4) -1.0683(5) 0.0253(16) Uani 1 1 d . . . .
H15B H -0.3987 -0.2746 -1.1171 0.030 Uiso 1 1 calc R . . .
C16A C -0.3166(5) -0.2261(3) -1.0363(4) 0.0207(15) Uani 1 1 d . . . .
H16A H -0.3169 -0.1964 -1.0722 0.025 Uiso 1 1 calc R . . .
C17A C -0.2337(6) -0.3021(4) -0.9750(5) 0.0281(17) Uani 1 1 d . . . .
H17A H -0.2323 -0.2895 -0.9248 0.034 Uiso 1 1 calc R . . .
C18A C -0.1452(6) -0.3271(4) -0.9711(6) 0.0343(19) Uani 1 1 d . . . .
H18B H -0.0975 -0.3000 -0.9509 0.041 Uiso 1 1 calc R . . .
H18C H -0.1334 -0.3586 -0.9370 0.041 Uiso 1 1 calc R . . .
C19A C -0.3160(5) -0.1446(3) -0.9640(5) 0.0217(15) Uani 1 1 d . . . .
H19B H -0.3188 -0.1290 -1.0131 0.026 Uiso 1 1 calc R . . .
C20A C -0.3944(5) -0.1229(3) -0.9427(4) 0.0219(15) Uani 1 1 d . . . .
H20B H -0.3976 -0.1424 -0.8976 0.026 Uiso 1 1 calc R . . .
C21A C -0.3822(6) -0.0615(3) -0.9262(5) 0.0232(16) Uani 1 1 d . . . .
H21A H -0.3806 -0.0430 -0.9724 0.028 Uiso 1 1 calc R . . .
C22A C -0.2953(6) -0.0516(3) -0.8687(5) 0.0224(15) Uani 1 1 d . . . .
H22A H -0.2883 -0.0117 -0.8586 0.027 Uiso 1 1 calc R . . .
C23A C -0.2266(5) -0.1279(3) -0.9071(4) 0.0174(14) Uani 1 1 d . . . .
H23B H -0.2178 -0.1484 -0.8601 0.021 Uiso 1 1 calc R . . .
C24A C -0.1479(5) -0.1383(4) -0.9354(4) 0.0240(16) Uani 1 1 d . . . .
H24B H -0.0926 -0.1257 -0.8979 0.029 Uiso 1 1 calc R . . .
H24C H -0.1423 -0.1780 -0.9421 0.029 Uiso 1 1 calc R . . .
C25A C -0.2728(6) -0.0495(4) -0.7362(5) 0.0263(17) Uani 1 1 d . . . .
H25C H -0.2625 -0.0103 -0.7450 0.032 Uiso 1 1 calc R . . .
C26A C -0.3489(5) -0.0548(4) -0.7049(4) 0.0225(15) Uani 1 1 d . . . .
H26A H -0.3620 -0.0942 -0.6998 0.027 Uiso 1 1 calc R . . .
C27A C -0.3238(6) -0.0270(4) -0.6291(4) 0.0258(17) Uani 1 1 d . . . .
H27A H -0.3158 0.0126 -0.6373 0.031 Uiso 1 1 calc R . . .
C28A C -0.2334(5) -0.0487(4) -0.5778(4) 0.0240(16) Uani 1 1 d . . . .
H28B H -0.2150 -0.0267 -0.5314 0.029 Uiso 1 1 calc R . . .
C29A C -0.1885(6) -0.0743(5) -0.6819(5) 0.039(2) Uani 1 1 d . . . .
H29B H -0.1939 -0.1144 -0.6753 0.046 Uiso 0.562(13) 1 calc R P A 1
H29C H -0.2075 -0.1111 -0.6703 0.046 Uiso 0.438(13) 1 calc R P A 2
C30A C -0.1132(13) -0.0597(11) -0.7138(12) 0.046(2) Uani 0.562(13) 1 d . P A 1
H30B H -0.0554 -0.0678 -0.6760 0.055 Uiso 0.562(13) 1 calc R P A 1
H30C H -0.1184 -0.0835 -0.7569 0.055 Uiso 0.562(13) 1 calc R P A 1
C30B C -0.1035(15) -0.0849(13) -0.7005(15) 0.046(2) Uani 0.438(13) 1 d . P A 2
H30D H -0.0629 -0.1092 -0.6636 0.055 Uiso 0.438(13) 1 calc R P A 2
H30E H -0.1164 -0.1012 -0.7502 0.055 Uiso 0.438(13) 1 calc R P A 2
C31A C -0.2234(5) -0.1180(4) -0.4840(5) 0.0277(17) Uani 1 1 d . . . .
H31A H -0.2132 -0.0844 -0.4528 0.033 Uiso 1 1 calc R . . .
C32A C -0.3012(6) -0.1499(4) -0.4736(5) 0.0287(18) Uani 1 1 d . . . .
H32A H -0.3168 -0.1804 -0.5101 0.034 Uiso 1 1 calc R . . .
C33A C -0.2754(6) -0.1730(4) -0.3969(5) 0.0291(17) Uani 1 1 d . . . .
H33B H -0.2608 -0.1417 -0.3615 0.035 Uiso 1 1 calc R . . .
C34A C -0.1909(6) -0.2071(4) -0.3832(5) 0.0296(17) Uani 1 1 d . . . .
H34B H -0.1736 -0.2225 -0.3322 0.036 Uiso 1 1 calc R . . .
C35A C -0.1389(6) -0.1522(4) -0.4626(6) 0.0311(18) Uani 1 1 d . . . .
H35B H -0.1469 -0.1823 -0.4993 0.037 Uiso 1 1 calc R . . .
C36A C -0.0565(6) -0.1199(4) -0.4617(6) 0.0335(19) Uani 1 1 d . . . .
H36A H -0.0041 -0.1443 -0.4486 0.040 Uiso 1 1 calc R . . .
H36B H -0.0644 -0.1048 -0.5115 0.040 Uiso 1 1 calc R . . .
C37A C -0.1876(6) -0.3047(4) -0.4102(5) 0.0268(17) Uani 1 1 d . . . .
H37A H -0.1619 -0.3051 -0.3551 0.032 Uiso 1 1 calc R . . .
C38A C -0.2726(6) -0.3403(4) -0.4351(5) 0.0276(17) Uani 1 1 d . . . .
H38A H -0.2997 -0.3376 -0.4899 0.033 Uiso 1 1 calc R . . .
C39A C -0.2465(6) -0.3998(4) -0.4141(5) 0.0308(18) Uani 1 1 d . . . .
H39A H -0.2210 -0.4025 -0.3591 0.037 Uiso 1 1 calc R . . .
C40A C -0.1762(6) -0.4178(4) -0.4485(5) 0.0276(17) Uani 1 1 d . . . .
H40A H -0.1580 -0.4562 -0.4333 0.033 Uiso 1 1 calc R . . .
C41A C -0.1200(6) -0.3249(4) -0.4445(5) 0.0295(17) Uani 1 1 d . . . .
H41A H -0.1446 -0.3216 -0.4994 0.035 Uiso 1 1 calc R . . .
C42A C -0.0311(6) -0.2965(4) -0.4173(6) 0.037(2) Uani 1 1 d . . . .
H42A H 0.0122 -0.3159 -0.4360 0.044 Uiso 1 1 calc R . . .
H42B H -0.0373 -0.2589 -0.4369 0.044 Uiso 1 1 calc R . . .
O1W O -0.8078(6) -0.1666(4) -1.3442(5) 0.060(2) Uani 1 1 d D . . .
H1WA H -0.840(3) -0.189(2) -1.328(3) 0.091 Uiso 1 1 d DR . . .
H1WB H -0.758(2) -0.160(3) -1.309(2) 0.091 Uiso 1 1 d DR . . .
O2W O -0.6288(7) -0.1722(4) -1.2942(6) 0.072(3) Uani 1 1 d D . . .
H2WA H -0.614(4) -0.2062(9) -1.285(4) 0.109 Uiso 1 1 d DR . . .
H2WB H -0.663(3) -0.162(2) -1.269(2) 0.109 Uiso 1 1 d DR . . .
O3W O -0.4955(6) -0.1186(3) -1.3308(4) 0.0491(19) Uani 1 1 d D . . .
H3WA H -0.506(7) -0.0843(8) -1.341(3) 0.074 Uiso 1 1 d DR . . .
H3WB H -0.487(5) -0.1354(18) -1.3683(19) 0.074 Uiso 1 1 d DR . . .
O4W O -0.3803(5) -0.1685(3) -1.2093(4) 0.0416(17) Uani 1 1 d D . . .
H4WA H -0.3351(18) -0.169(6) -1.1690(14) 0.062 Uiso 1 1 d DR . . .
H4WB H -0.4294(15) -0.170(6) -1.198(2) 0.062 Uiso 1 1 d DR . . .
O5W O -0.2013(4) -0.1606(3) -1.1384(3) 0.0340(14) Uani 1 1 d D . . .
H5WA H -0.204(4) -0.1959(4) -1.135(5) 0.051 Uiso 1 1 d DR . . .
H5WB H -0.1506(19) -0.1513(19) -1.143(4) 0.051 Uiso 1 1 d DR . . .
O6W O -0.1644(5) -0.2699(3) -1.1558(4) 0.0444(18) Uani 1 1 d D . . .
H6WA H -0.2198(11) -0.2597(19) -1.169(8) 0.067 Uiso 1 1 d DR . . .
H6WB H -0.162(3) -0.3050(8) -1.162(7) 0.067 Uiso 1 1 d DR . . .
O7W O -0.4019(8) 0.0766(3) -0.8020(4) 0.061(2) Uani 1 1 d D . . .
H7WA H -0.356(3) 0.087(3) -0.766(2) 0.092 Uiso 1 1 d DR . . .
H7WB H -0.410(6) 0.098(2) -0.8395(19) 0.092 Uiso 1 1 d DR . . .
O8W O -0.0813(4) -0.6137(3) -0.7204(4) 0.0317(13) Uani 1 1 d D . . .
H8WA H -0.1369(10) -0.624(2) -0.735(5) 0.048 Uiso 1 1 d DR . . .
H8WB H -0.049(2) -0.6396(17) -0.729(4) 0.048 Uiso 1 1 d DR . . .
O9W O 0.0033(5) -0.2051(3) -0.2429(4) 0.0342(14) Uani 1 1 d D . . .
H9WA H 0.029(3) -0.211(3) -0.2760(18) 0.051 Uiso 1 1 d DR . . .
H9WB H 0.029(4) -0.1773(15) -0.216(2) 0.051 Uiso 1 1 d DR . . .
O10W O 0.0636(5) -0.4381(4) -0.3862(5) 0.059(2) Uani 1 1 d D . . .
H10D H 0.075(4) -0.428(4) -0.3405(16) 0.089 Uiso 1 1 d DR . . .
H10E H 0.0065(13) -0.443(5) -0.406(3) 0.089 Uiso 1 1 d DR . . .
O11W O -0.4336(7) -0.2703(4) -0.2610(5) 0.059(2) Uani 1 1 d D . . .
H11B H -0.388(3) -0.2873(18) -0.267(4) 0.089 Uiso 1 1 d DR . . .
H11C H -0.439(4) -0.2387(13) -0.283(4) 0.089 Uiso 1 1 d DR . . .
O12W O -0.9231(4) -0.6207(2) -0.8089(4) 0.0319(13) Uani 1 1 d D . . .
H12E H -0.943(4) -0.6496(13) -0.835(2) 0.048 Uiso 1 1 d DR . . .
H12F H -0.953(2) -0.616(3) -0.7781(19) 0.048 Uiso 1 1 d DR . . .

loop_
_atom_site_aniso_label
_atom_site_aniso_U_11
_atom_site_aniso_U_22
_atom_site_aniso_U_33
_atom_site_aniso_U_23
_atom_site_aniso_U_13
_atom_site_aniso_U_12
Au1 0.0600(4) 0.0214(3) 0.0623(4) 0.0137(2) 0.0058(3) -0.0049(2)
Br1 0.0513(9) 0.0286(7) 0.0592(9) 0.0095(6) 0.0139(7) -0.0009(6)
Br2 0.0855(14) 0.0529(10) 0.0729(12) 0.0137(9) 0.0312(10) -0.0056(9)
Br3 0.264(5) 0.0502(14) 0.202(4) 0.0375(19) 0.158(4) -0.004(2)
Br4 0.0976(18) 0.0385(10) 0.145(2) 0.0122(12) 0.0350(16) 0.0230(11)
Rb1 0.0267(5) 0.0226(5) 0.0473(6) 0.0145(4) 0.0207(5) 0.0049(4)
O1 0.016(3) 0.019(3) 0.023(3) 0.002(2) 0.000(2) -0.006(2)
O2 0.020(3) 0.030(3) 0.031(3) 0.006(2) 0.003(2) -0.008(2)
O3 0.025(3) 0.035(3) 0.022(3) -0.001(2) 0.010(2) 0.006(2)
O4 0.024(3) 0.035(3) 0.017(2) 0.008(2) 0.005(2) 0.014(2)
O5 0.030(4) 0.055(5) 0.057(4) 0.020(3) -0.006(3) -0.023(3)
O6 0.030(3) 0.018(3) 0.021(2) 0.005(2) 0.010(2) -0.004(2)
O7 0.026(3) 0.023(3) 0.029(3) -0.002(2) 0.009(2) -0.005(2)
O8 0.028(3) 0.034(3) 0.026(3) -0.009(2) 0.009(2) 0.002(3)
O9 0.023(3) 0.028(3) 0.020(3) -0.003(2) 0.008(2) 0.000(2)
O10 0.027(3) 0.025(3) 0.037(3) 0.001(2) 0.009(2) -0.003(2)
O11 0.028(3) 0.024(3) 0.023(3) 0.003(2) 0.015(2) -0.001(2)
O12 0.058(4) 0.023(3) 0.056(4) 0.000(3) 0.040(3) -0.006(3)
O13 0.040(4) 0.031(3) 0.032(3) -0.005(3) 0.006(3) -0.006(3)
O14 0.055(4) 0.028(3) 0.044(4) -0.013(3) 0.015(3) -0.007(3)
O15 0.093(7) 0.052(5) 0.145(9) 0.042(6) 0.095(7) 0.023(5)
O16 0.038(3) 0.022(3) 0.029(3) -0.004(2) 0.019(2) -0.009(2)
O17 0.035(3) 0.038(4) 0.049(4) 0.005(3) 0.022(3) -0.007(3)
O18 0.030(3) 0.023(3) 0.042(3) 0.003(2) 0.013(3) -0.003(2)
O19 0.029(3) 0.036(3) 0.028(3) -0.001(2) 0.013(2) -0.014(3)
O20 0.061(6) 0.087(7) 0.078(6) 0.034(5) 0.045(5) 0.005(5)
O21 0.036(3) 0.023(3) 0.026(3) -0.006(2) 0.015(2) -0.008(2)
O22 0.026(3) 0.032(3) 0.037(3) -0.001(3) 0.015(2) 0.006(2)
O23 0.030(3) 0.034(3) 0.029(3) -0.004(2) 0.013(2) -0.009(3)
O24 0.033(3) 0.023(3) 0.037(3) -0.006(2) 0.019(3) -0.005(2)
O25 0.068(6) 0.065(6) 0.142(10) -0.017(6) 0.086(7) -0.005(5)
O26 0.019(3) 0.018(2) 0.025(3) 0.0026(19) 0.006(2) 0.001(2)
O27 0.014(3) 0.023(3) 0.034(3) 0.002(2) 0.008(2) 0.006(2)
O28 0.019(3) 0.019(3) 0.042(3) 0.003(2) 0.009(2) -0.002(2)
O29 0.015(3) 0.016(3) 0.039(3) -0.005(2) 0.015(2) -0.003(2)
O30 0.016(3) 0.023(3) 0.047(3) 0.007(3) 0.013(2) 0.008(2)
O31 0.018(3) 0.015(2) 0.030(3) 0.000(2) 0.006(2) 0.002(2)
O32 0.021(3) 0.025(3) 0.028(3) 0.002(2) 0.003(2) -0.002(2)
O33 0.021(3) 0.025(3) 0.037(3) 0.005(2) 0.015(2) 0.002(2)
O34 0.022(3) 0.023(3) 0.036(3) 0.000(2) 0.010(2) -0.001(2)
O35 0.022(3) 0.022(3) 0.044(3) 0.005(3) 0.007(2) 0.002(2)
C1 0.017(3) 0.017(3) 0.025(3) 0.001(3) 0.001(3) -0.005(3)
C2 0.022(4) 0.016(3) 0.024(3) 0.003(3) 0.011(3) -0.002(3)
C3 0.026(4) 0.016(3) 0.027(4) -0.004(3) 0.005(3) -0.002(3)
C4 0.022(4) 0.020(4) 0.036(4) -0.004(3) 0.008(3) -0.007(3)
C5 0.021(4) 0.028(4) 0.032(4) 0.003(3) 0.008(3) -0.006(3)
C6 0.020(4) 0.046(5) 0.054(5) 0.027(4) 0.000(4) -0.006(4)
C7 0.030(4) 0.017(4) 0.022(3) 0.001(3) 0.011(3) 0.001(3)
C8 0.024(4) 0.021(4) 0.022(3) 0.002(3) 0.014(3) 0.000(3)
C9 0.024(4) 0.014(3) 0.022(3) -0.001(3) 0.008(3) -0.005(3)
C10 0.024(4) 0.023(4) 0.021(3) 0.001(3) 0.008(3) -0.005(3)
C11 0.024(4) 0.021(4) 0.028(4) -0.001(3) 0.011(3) -0.002(3)
C12 0.022(4) 0.026(4) 0.035(4) 0.007(3) 0.007(3) 0.006(3)
C13 0.036(4) 0.024(4) 0.032(4) -0.009(3) 0.019(3) -0.007(3)
C14 0.034(4) 0.026(4) 0.027(4) -0.008(3) 0.013(3) -0.009(3)
C15 0.056(5) 0.022(4) 0.026(4) 0.000(3) 0.015(3) -0.004(3)
C16 0.053(5) 0.021(4) 0.029(4) -0.006(3) 0.023(3) -0.011(3)
C17 0.040(5) 0.029(4) 0.059(5) -0.007(4) 0.035(4) -0.005(4)
C18 0.046(6) 0.025(5) 0.133(10) -0.006(5) 0.061(6) -0.008(4)
C19 0.030(4) 0.021(4) 0.033(4) 0.001(3) 0.013(3) -0.004(3)
C20 0.019(4) 0.029(4) 0.035(4) -0.003(3) 0.014(3) -0.004(3)
C21 0.027(4) 0.029(4) 0.027(4) -0.004(3) 0.018(3) -0.007(3)
C22 0.030(4) 0.028(4) 0.032(4) -0.003(3) 0.010(3) -0.009(3)
C23 0.029(4) 0.036(5) 0.058(6) 0.009(4) 0.020(4) -0.003(3)
C24 0.030(5) 0.062(7) 0.063(6) 0.032(5) 0.014(4) 0.006(4)
C25 0.029(4) 0.028(4) 0.035(4) -0.004(3) 0.012(3) -0.003(3)
C26 0.016(3) 0.024(4) 0.033(4) -0.005(3) 0.006(3) -0.003(3)
C27 0.028(4) 0.016(4) 0.036(4) 0.000(3) 0.016(3) 0.003(3)
C28 0.027(4) 0.020(4) 0.028(4) 0.004(3) 0.012(3) 0.002(3)
C29 0.020(4) 0.034(4) 0.033(4) 0.001(3) 0.011(3) 0.002(3)
C30 0.033(5) 0.057(6) 0.048(5) 0.003(4) 0.025(4) -0.001(4)
C31 0.016(3) 0.018(4) 0.032(4) -0.001(3) 0.011(3) -0.003(3)
C32 0.014(3) 0.015(3) 0.032(4) 0.003(3) 0.003(3) 0.004(3)
C33 0.015(3) 0.022(4) 0.031(4) 0.003(3) 0.011(3) 0.005(3)
C34 0.014(3) 0.022(3) 0.029(4) 0.000(3) 0.009(3) 0.003(3)
C35 0.008(3) 0.024(4) 0.032(4) -0.003(3) 0.008(3) -0.005(3)
C36 0.012(3) 0.029(4) 0.030(4) 0.006(3) 0.006(3) 0.000(3)
C37 0.015(3) 0.023(4) 0.021(3) 0.001(3) 0.006(3) 0.000(3)
C38 0.016(3) 0.023(4) 0.028(4) 0.004(3) 0.008(3) -0.002(3)
C39 0.026(4) 0.016(3) 0.028(4) -0.002(3) 0.009(3) -0.002(3)
C40 0.023(3) 0.018(3) 0.018(3) 0.002(3) 0.000(3) -0.005(3)
C41 0.019(4) 0.028(4) 0.027(4) 0.000(3) 0.011(3) -0.001(3)
C42 0.021(4) 0.025(4) 0.041(4) 0.009(3) 0.016(3) 0.000(3)
O1A 0.022(3) 0.026(3) 0.028(3) -0.005(2) -0.004(2) 0.009(2)
O2A 0.018(3) 0.034(3) 0.033(3) -0.002(2) 0.004(2) 0.007(2)
O3A 0.022(3) 0.033(3) 0.023(3) -0.008(2) 0.010(2) -0.005(2)
O4A 0.020(3) 0.016(3) 0.023(3) -0.006(2) 0.000(2) -0.009(2)
O5A 0.060(5) 0.061(5) 0.053(5) -0.025(4) -0.022(4) 0.031(4)
O6A 0.019(3) 0.016(2) 0.021(2) 0.0022(19) 0.0035(19) 0.005(2)
O7A 0.019(3) 0.027(3) 0.030(3) 0.003(2) 0.013(2) 0.010(2)
O8A 0.022(3) 0.026(3) 0.030(3) 0.009(2) 0.009(2) -0.001(2)
O9A 0.026(3) 0.023(3) 0.027(3) -0.002(2) 0.008(2) -0.005(2)
O10A 0.033(3) 0.043(4) 0.040(4) 0.003(3) 0.014(3) 0.020(3)
O11A 0.022(3) 0.018(2) 0.026(3) 0.001(2) 0.016(2) 0.002(2)
O12A 0.018(3) 0.018(3) 0.040(3) 0.002(2) 0.013(2) 0.000(2)
O13A 0.021(3) 0.026(3) 0.038(3) 0.008(3) 0.000(2) -0.002(2)
O14A 0.015(2) 0.025(3) 0.027(3) -0.009(2) 0.003(2) -0.008(2)
O15A 0.029(3) 0.033(4) 0.074(5) 0.001(3) 0.028(3) 0.004(3)
O16A 0.010(2) 0.022(3) 0.029(3) -0.002(2) 0.008(2) -0.0004(19)
O17A 0.031(3) 0.023(3) 0.031(3) -0.003(2) 0.021(2) 0.000(2)
O18A 0.017(3) 0.031(3) 0.035(3) -0.006(2) 0.005(2) 0.008(2)
O19A 0.028(3) 0.021(3) 0.040(3) 0.003(2) 0.018(3) 0.004(2)
O20A 0.025(3) 0.043(4) 0.033(3) 0.000(3) 0.017(2) -0.001(3)
O21A 0.028(3) 0.023(3) 0.026(3) -0.004(2) 0.017(2) -0.004(2)
O22A 0.028(3) 0.059(4) 0.038(3) -0.020(3) 0.021(3) -0.019(3)
O23A 0.029(3) 0.027(3) 0.026(3) -0.001(2) 0.011(2) 0.003(2)
O24A 0.025(3) 0.040(3) 0.030(3) -0.002(3) 0.020(2) 0.006(3)
O25A 0.032(4) 0.074(7) 0.035(4) -0.013(4) 0.017(3) -0.012(4)
O25B 0.032(4) 0.074(7) 0.035(4) -0.013(4) 0.017(3) -0.012(4)
O26A 0.022(3) 0.032(3) 0.036(3) -0.013(2) 0.007(2) -0.007(2)
O27A 0.027(3) 0.032(3) 0.044(3) -0.005(3) 0.007(3) -0.004(3)
O28A 0.020(3) 0.021(3) 0.063(4) 0.000(3) 0.023(3) 0.000(2)
O29A 0.039(4) 0.030(3) 0.042(4) -0.004(3) 0.015(3) -0.002(3)
O30A 0.017(3) 0.026(3) 0.050(4) -0.005(3) 0.004(3) -0.006(2)
O31A 0.028(3) 0.023(3) 0.030(3) -0.010(2) 0.003(2) 0.002(2)
O32A 0.022(3) 0.030(3) 0.041(3) -0.009(3) -0.002(2) 0.004(2)
O33A 0.042(4) 0.024(3) 0.043(4) -0.009(3) 0.017(3) 0.007(3)
O34A 0.032(3) 0.024(3) 0.040(3) -0.006(3) 0.007(3) -0.004(2)
O35A 0.038(4) 0.091(7) 0.046(4) -0.027(4) 0.000(3) -0.002(4)
C1A 0.019(3) 0.021(4) 0.028(4) 0.000(3) 0.005(3) 0.001(3)
C2A 0.016(3) 0.017(3) 0.023(3) -0.001(3) 0.005(3) -0.001(3)
C3A 0.019(3) 0.013(3) 0.021(3) -0.003(3) 0.001(3) -0.005(3)
C4A 0.021(3) 0.014(3) 0.024(3) 0.000(3) 0.006(3) -0.001(3)
C5A 0.018(4) 0.032(4) 0.037(4) 0.002(3) 0.006(3) 0.000(3)
C6A 0.013(4) 0.052(6) 0.056(6) -0.015(4) 0.003(4) 0.006(4)
C7A 0.021(3) 0.015(3) 0.023(3) 0.000(3) 0.013(3) 0.003(3)
C8A 0.019(3) 0.017(3) 0.021(3) -0.004(3) 0.010(3) -0.003(3)
C9A 0.025(4) 0.018(4) 0.030(4) 0.003(3) 0.013(3) 0.003(3)
C10A 0.020(3) 0.020(3) 0.018(3) 0.003(3) 0.006(3) 0.004(3)
C11A 0.017(3) 0.020(4) 0.033(4) 0.004(3) 0.009(3) 0.004(3)
C12A 0.021(4) 0.038(5) 0.043(5) 0.008(4) 0.017(3) 0.014(3)
C13A 0.026(4) 0.021(3) 0.025(4) 0.006(3) 0.013(3) 0.004(3)
C14A 0.019(3) 0.020(3) 0.025(3) -0.004(3) 0.010(3) -0.004(3)
C15A 0.018(3) 0.023(4) 0.034(4) -0.002(3) 0.006(3) -0.006(3)
C16A 0.022(3) 0.021(3) 0.023(3) 0.000(3) 0.011(3) -0.001(3)
C17A 0.022(4) 0.022(4) 0.043(4) 0.004(3) 0.014(3) -0.002(3)
C18A 0.015(4) 0.029(4) 0.057(5) 0.008(4) 0.008(3) 0.003(3)
C19A 0.017(3) 0.017(3) 0.034(4) 0.001(3) 0.013(3) -0.001(3)
C20A 0.013(3) 0.024(4) 0.031(4) 0.000(3) 0.009(3) 0.001(3)
C21A 0.030(4) 0.014(3) 0.033(4) 0.004(3) 0.019(3) 0.003(3)
C22A 0.028(4) 0.013(3) 0.033(4) 0.002(3) 0.020(3) 0.003(3)
C23A 0.013(3) 0.018(3) 0.021(3) 0.002(3) 0.006(3) 0.004(3)
C24A 0.014(4) 0.032(4) 0.025(4) -0.001(3) 0.005(3) 0.004(3)
C25A 0.024(4) 0.024(4) 0.038(4) -0.014(3) 0.020(3) -0.010(3)
C26A 0.023(4) 0.030(4) 0.020(3) 0.001(3) 0.013(3) 0.000(3)
C27A 0.026(4) 0.034(4) 0.022(3) -0.008(3) 0.014(3) -0.001(3)
C28A 0.020(3) 0.029(4) 0.025(3) -0.021(3) 0.012(3) -0.008(3)
C29A 0.025(4) 0.060(6) 0.036(4) -0.020(4) 0.016(3) -0.010(4)
C30A 0.032(4) 0.074(7) 0.035(4) -0.013(4) 0.017(3) -0.012(4)
C30B 0.032(4) 0.074(7) 0.035(4) -0.013(4) 0.017(3) -0.012(4)
C31A 0.015(3) 0.030(4) 0.038(4) -0.012(3) 0.008(3) -0.007(3)
C32A 0.017(4) 0.026(4) 0.045(4) -0.008(3) 0.012(3) 0.003(3)
C33A 0.029(4) 0.024(4) 0.032(4) -0.012(3) 0.005(3) -0.002(3)
C34A 0.030(4) 0.028(4) 0.030(4) -0.011(3) 0.009(3) -0.006(3)
C35A 0.011(3) 0.036(4) 0.045(4) -0.003(3) 0.008(3) 0.003(3)
C36A 0.013(4) 0.038(5) 0.050(5) -0.013(4) 0.011(3) -0.009(3)
C37A 0.026(4) 0.023(3) 0.027(4) -0.003(3) 0.002(3) 0.004(3)
C38A 0.028(4) 0.024(4) 0.025(4) -0.003(3) 0.000(3) 0.002(3)
C39A 0.034(4) 0.026(4) 0.031(4) -0.009(3) 0.009(3) -0.002(3)
C40A 0.023(4) 0.025(4) 0.031(4) -0.013(3) 0.004(3) -0.001(3)
C41A 0.028(4) 0.025(4) 0.030(4) -0.006(3) 0.001(3) 0.002(3)
C42A 0.023(4) 0.041(5) 0.043(5) -0.012(4) 0.006(3) -0.001(4)
O1W 0.055(5) 0.058(5) 0.071(6) 0.003(4) 0.025(4) 0.009(4)
O2W 0.069(6) 0.072(7) 0.068(6) -0.012(5) 0.010(5) -0.005(5)
O3W 0.071(5) 0.037(4) 0.035(4) -0.009(3) 0.010(3) 0.004(4)
O4W 0.032(4) 0.053(4) 0.037(4) -0.009(3) 0.008(3) -0.011(3)
O5W 0.035(4) 0.040(4) 0.029(3) 0.004(3) 0.013(3) -0.008(3)
O6W 0.033(4) 0.057(5) 0.045(4) -0.008(3) 0.015(3) 0.011(3)
O7W 0.111(8) 0.039(4) 0.037(4) -0.003(3) 0.027(5) 0.000(5)
O8W 0.027(3) 0.024(3) 0.047(4) -0.006(3) 0.017(3) 0.004(3)
O9W 0.043(4) 0.028(3) 0.031(3) -0.004(3) 0.011(3) -0.003(3)
O10W 0.036(4) 0.075(6) 0.066(5) 0.008(5) 0.014(4) 0.014(4)
O11W 0.070(6) 0.065(6) 0.042(4) -0.001(4) 0.017(4) -0.006(4)
O12W 0.038(3) 0.021(3) 0.038(3) -0.011(3) 0.015(3) 0.002(3)

loop_
_atom_type_symbol
_atom_type_description
_atom_type_scat_dispersion_real
_atom_type_scat_dispersion_imag
_atom_type_scat_source
C C 0.0181 0.0091 'International Tables Vol C Tables 4.2.6.8 and 6.1.1.4'
H H 0.0000 0.0000 'International Tables Vol C Tables 4.2.6.8 and 6.1.1.4'
Au Au -4.4197 7.2980 'International Tables Vol C Tables 4.2.6.8 and 6.1.1.4'
Br Br -0.6763 1.2805 'International Tables Vol C Tables 4.2.6.8 and 6.1.1.4'
O O 0.0492 0.0322 'International Tables Vol C Tables 4.2.6.8 and 6.1.1.4'
Rb Rb -0.4688 1.6079 'International Tables Vol C Tables 4.2.6.8 and 6.1.1.4'

loop_
_geom_angle_atom_site_label_1
_geom_angle_atom_site_label_2
_geom_angle_atom_site_label_3
_geom_angle
Br1 Au1 Br2 90.61(6)
Br3 Au1 Br1 178.04(10)
Br3 Au1 Br2 91.28(10)
Br3 Au1 Br4 87.91(12)
Br4 Au1 Br1 90.17(8)
Br4 Au1 Br2 176.91(10)
H2WA Rb1 H2WB 26.3(8)
H2WA Rb1 H4WB 64(2)
H2WB Rb1 H4WB 89.1(18)
C1 O1 C40 116.8(6)
C4 O2 C5 114.1(6)
C2 O3 H3 109.5
C3 O4 H4 109.5
C6 O5 H5 109.5
C4 O6 C7 117.5(6)
C10 O7 C11 112.1(6)
C8 O8 H8 109.5
C9 O9 H9 109.5
C12 O10 H10 109.5
C13 O11 C10 116.9(6)
C16 O12 C17 115.0(7)
C14 O13 H13 109.5
C15 O14 H14 109.5
C18 O15 H15 109.5
C16 O16 C19 119.7(6)
C22 O17 C23 114.4(8)
C20 O18 H18 109.5
C21 O19 H19 109.5
C24 O20 H20 109.5
C22 O21 C25 117.3(7)
C28 O22 C29 114.9(6)
C26 O23 H23 109.5
C27 O24 H24 109.5
C30 O25 H25 109.5
C28 O26 C31 119.2(6)
C34 O27 C35 113.0(6)
C32 O28 H28 109.5
C33 O29 H29 109.5
C36 O30 H30 109.5
C34 O31 C37 117.8(6)
C41 O32 C40 114.0(6)
C38 O33 H33 109.5
C39 O34 H34 109.5
C42 O35 H35 109.5
O1 C1 H1 110.6
O1 C1 C2 105.4(6)
O1 C1 C5 110.8(7)
C2 C1 H1 110.6
C5 C1 H1 110.6
C5 C1 C2 108.7(7)
O3 C2 C1 111.7(6)
O3 C2 H2 109.1
O3 C2 C3 108.8(7)
C1 C2 H2 109.1
C1 C2 C3 109.1(6)
C3 C2 H2 109.1
O4 C3 C2 113.7(7)
O4 C3 H3B 107.7
O4 C3 C4 110.7(7)
C2 C3 H3B 107.7
C4 C3 C2 109.2(7)
C4 C3 H3B 107.7
O2 C4 C3 110.9(7)
O2 C4 H4B 109.1
O6 C4 O2 111.1(7)
O6 C4 C3 107.5(6)
O6 C4 H4B 109.1
C3 C4 H4B 109.1
O2 C5 C1 111.5(7)
O2 C5 H5B 108.7
O2 C5 C6 106.7(7)
C1 C5 H5B 108.7
C6 C5 C1 112.4(8)
C6 C5 H5B 108.7
O5 C6 C5 111.9(9)
O5 C6 H6A 109.2
O5 C6 H6B 109.2
C5 C6 H6A 109.2
C5 C6 H6B 109.2
H6A C6 H6B 107.9
O6 C7 H7 110.4
O6 C7 C8 107.4(6)
O6 C7 C11 108.9(6)
C8 C7 H7 110.4
C8 C7 C11 109.2(6)
C11 C7 H7 110.4
O8 C8 C7 109.6(6)
O8 C8 H8B 109.3
O8 C8 C9 110.2(7)
C7 C8 H8B 109.3
C9 C8 C7 109.1(6)
C9 C8 H8B 109.3
O9 C9 C8 112.2(6)
O9 C9 H9B 108.6
O9 C9 C10 110.6(6)
C8 C9 H9B 108.6
C8 C9 C10 108.2(7)
C10 C9 H9B 108.6
O7 C10 C9 111.0(6)
O7 C10 H10C 108.1
O11 C10 O7 111.3(7)
O11 C10 C9 110.3(6)
O11 C10 H10C 108.1
C9 C10 H10C 108.1
O7 C11 C7 109.6(7)
O7 C11 H11 109.7
O7 C11 C12 105.5(7)
C7 C11 H11 109.7
C12 C11 C7 112.5(7)
C12 C11 H11 109.7
O10 C12 C11 112.2(7)
O10 C12 H12C 109.2
O10 C12 H12D 109.2
C11 C12 H12C 109.2
C11 C12 H12D 109.2
H12C C12 H12D 107.9
O11 C13 H13C 109.2
O11 C13 C14 106.0(7)
O11 C13 C17 111.8(8)
C14 C13 H13C 109.2
C17 C13 H13C 109.2
C17 C13 C14 111.4(8)
O13 C14 C13 109.5(7)
O13 C14 H14C 109.5
O13 C14 C15 110.1(7)
C13 C14 H14C 109.5
C13 C14 C15 108.7(7)
C15 C14 H14C 109.5
O14 C15 C14 108.2(8)
O14 C15 H15C 109.4
O14 C15 C16 110.7(7)
C14 C15 H15C 109.4
C16 C15 C14 109.7(8)
C16 C15 H15C 109.4
O12 C16 O16 110.4(8)
O12 C16 C15 112.6(8)
O12 C16 H16 108.0
O16 C16 C15 109.7(7)
O16 C16 H16 108.0
C15 C16 H16 108.0
O12 C17 C13 112.3(9)
O12 C17 H17 108.1
O12 C17 C18 108.8(8)
C13 C17 H17 108.1
C18 C17 C13 111.1(9)
C18 C17 H17 108.1
O15 C18 H18D 111.1
O15 C18 H18E 111.1
C17 C18 O15 103.1(12)
C17 C18 H18D 111.1
C17 C18 H18E 111.1
H18D C18 H18E 109.1
O16 C19 H19C 110.9
O16 C19 C20 107.0(7)
O16 C19 C23 107.2(7)
C20 C19 H19C 110.9
C20 C19 C23 109.9(7)
C23 C19 H19C 110.9
O18 C20 C19 110.7(7)
O18 C20 H20C 109.3
O18 C20 C21 110.2(7)
C19 C20 H20C 109.3
C21 C20 C19 108.1(7)
C21 C20 H20C 109.3
O19 C21 C20 109.8(7)
O19 C21 H21 109.7
O19 C21 C22 108.8(7)
C20 C21 H21 109.7
C20 C21 C22 109.1(7)
C22 C21 H21 109.7
O17 C22 C21 110.5(7)
O17 C22 H22 108.7
O21 C22 O17 112.3(7)
O21 C22 C21 107.8(7)
O21 C22 H22 108.7
C21 C22 H22 108.7
O17 C23 C19 108.3(8)
O17 C23 H23C 110.9
O17 C23 C24 105.9(9)
C19 C23 H23C 110.9
C24 C23 C19 109.9(8)
C24 C23 H23C 110.9
O20 C24 C23 111.3(11)
O20 C24 H24D 109.4
O20 C24 H24E 109.4
C23 C24 H24D 109.4
C23 C24 H24E 109.4
H24D C24 H24E 108.0
O21 C25 H25D 109.8
O21 C25 C26 107.3(7)
O21 C25 C29 110.0(7)
C26 C25 H25D 109.8
C26 C25 C29 110.2(7)
C29 C25 H25D 109.8
O23 C26 C25 110.0(7)
O23 C26 H26 109.8
O23 C26 C27 109.4(7)
C25 C26 H26 109.8
C25 C26 C27 108.1(7)
C27 C26 H26 109.8
O24 C27 C26 111.7(7)
O24 C27 H27 108.3
O24 C27 C28 111.6(7)
C26 C27 H27 108.3
C26 C27 C28 108.5(7)
C28 C27 H27 108.3
O22 C28 O26 112.2(7)
O22 C28 C27 110.9(7)
O22 C28 H28C 108.7
O26 C28 C27 107.6(7)
O26 C28 H28C 108.7
C27 C28 H28C 108.7
O22 C29 C25 108.3(7)
O22 C29 H29D 109.5
O22 C29 C30 107.0(7)
C25 C29 H29D 109.5
C25 C29 C30 113.0(8)
C30 C29 H29D 109.5
O25 C30 C29 110.6(9)
O25 C30 H30F 109.5
O25 C30 H30G 109.5
C29 C30 H30F 109.5
C29 C30 H30G 109.5
H30F C30 H30G 108.1
O26 C31 H31 109.7
O26 C31 C32 106.3(6)
O26 C31 C35 110.5(6)
C32 C31 H31 109.7
C32 C31 C35 110.9(7)
C35 C31 H31 109.7
O28 C32 C31 110.8(6)
O28 C32 H32 110.1
O28 C32 C33 107.0(7)
C31 C32 H32 110.1
C31 C32 C33 108.8(6)
C33 C32 H32 110.1
O29 C33 C32 112.5(6)
O29 C33 H33C 108.7
O29 C33 C34 109.7(6)
C32 C33 H33C 108.7
C32 C33 C34 108.5(6)
C34 C33 H33C 108.7
O27 C34 C33 109.7(6)
O27 C34 H34C 109.6
O31 C34 O27 112.1(6)
O31 C34 C33 106.3(6)
O31 C34 H34C 109.6
C33 C34 H34C 109.6
O27 C35 C31 112.1(6)
O27 C35 H35C 108.6
O27 C35 C36 105.3(6)
C31 C35 H35C 108.6
C36 C35 C31 113.5(7)
C36 C35 H35C 108.6
O30 C36 C35 112.7(7)
O30 C36 H36C 109.0
O30 C36 H36D 109.0
C35 C36 H36C 109.0
C35 C36 H36D 109.0
H36C C36 H36D 107.8
O31 C37 H37 110.3
O31 C37 C38 108.1(6)
O31 C37 C41 108.0(6)
C38 C37 H37 110.3
C38 C37 C41 109.9(6)
C41 C37 H37 110.3
O33 C38 C37 108.7(6)
O33 C38 H38 108.9
O33 C38 C39 113.5(7)
C37 C38 H38 108.9
C37 C38 C39 107.7(7)
C39 C38 H38 108.9
O34 C39 C38 109.7(7)
O34 C39 H39 109.4
O34 C39 C40 107.6(6)
C38 C39 H39 109.4
C40 C39 C38 111.4(7)
C40 C39 H39 109.4
O1 C40 C39 108.4(6)
O1 C40 H40 109.9
O32 C40 O1 108.8(6)
O32 C40 C39 109.9(6)
O32 C40 H40 109.9
C39 C40 H40 109.9
O32 C41 C37 107.8(6)
O32 C41 H41 109.1
O32 C41 C42 106.4(7)
C37 C41 H41 109.1
C42 C41 C37 115.3(7)
C42 C41 H41 109.1
O35 C42 C41 110.9(7)
O35 C42 H42C 109.5
O35 C42 H42D 109.5
C41 C42 H42C 109.5
C41 C42 H42D 109.5
H42C C42 H42D 108.0
C40A O1A C1A 117.5(6)
C4A O2A C5A 115.7(6)
C2A O3A H3A 109.5
C3A O4A H4A 109.5
C6A O5A H5A 109.5
C4A O6A C7A 118.7(6)
C10A O7A C11A 113.3(6)
C8A O8A H8A 109.5
C9A O9A H9A 109.5
C12A O10A H10A 109.5
C10A O11A C13A 119.9(6)
C16A O12A C17A 114.2(6)
C14A O13A H13A 109.5
C15A O14A H14A 109.5
C18A O15A H15A 109.5
C19A O16A C16A 118.0(6)
C22A O17A C23A 112.9(6)
C20A O18A H18A 109.5
C21A O19A H19A 109.5
C24A O20A H20A 109.5
C22A O21A C25A 119.3(6)
C28A O22A C29A 114.0(6)
C26A O23A H23A 109.5
C27A O24A H24A 109.5
C30A O25A H25A 109.5
C30B O25B H25B 109.5
C28A O26A C31A 118.3(6)
C34A O27A C35A 113.3(7)
C32A O28A H28A 109.5
C33A O29A H29A 109.5
C36A O30A H30A 109.5
C34A O31A C37A 118.5(6)
C40A O32A C41A 113.0(6)
C38A O33A H33A 109.5
C39A O34A H34A 109.5
C42A O35A H35A 109.5
O1A C1A H1A 109.4
O1A C1A C2A 107.5(6)
O1A C1A C5A 110.7(7)
C2A C1A H1A 109.4
C2A C1A C5A 110.6(7)
C5A C1A H1A 109.4
O3A C2A C1A 112.9(6)
O3A C2A H2A 108.9
O3A C2A C3A 108.7(6)
C1A C2A H2A 108.9
C1A C2A C3A 108.5(6)
C3A C2A H2A 108.9
O4A C3A C2A 111.0(6)
O4A C3A H3AA 108.5
O4A C3A C4A 109.8(6)
C2A C3A H3AA 108.5
C4A C3A C2A 110.4(6)
C4A C3A H3AA 108.5
O2A C4A O6A 110.3(6)
O2A C4A C3A 110.6(6)
O2A C4A H4AA 109.2
O6A C4A C3A 108.4(6)
O6A C4A H4AA 109.2
C3A C4A H4AA 109.2
O2A C5A C1A 109.1(7)
O2A C5A H5AA 107.1
O2A C5A C6A 108.5(7)
C1A C5A H5AA 107.1
C6A C5A C1A 117.5(8)
C6A C5A H5AA 107.1
O5A C6A C5A 108.9(9)
O5A C6A H6AA 109.9
O5A C6A H6AB 109.9
C5A C6A H6AA 109.9
C5A C6A H6AB 109.9
H6AA C6A H6AB 108.3
O6A C7A H7A 108.9
O6A C7A C8A 108.3(6)
O6A C7A C11A 109.2(6)
C8A C7A H7A 108.9
C8A C7A C11A 112.5(6)
C11A C7A H7A 108.9
O8A C8A C7A 108.7(6)
O8A C8A H8AA 109.2
O8A C8A C9A 109.9(6)
C7A C8A H8AA 109.2
C7A C8A C9A 110.7(6)
C9A C8A H8AA 109.2
O9A C9A C8A 111.8(6)
O9A C9A H9AA 109.1
O9A C9A C10A 109.4(6)
C8A C9A H9AA 109.1
C10A C9A C8A 108.4(7)
C10A C9A H9AA 109.1
O7A C10A C9A 110.6(6)
O7A C10A H10B 109.5
O11A C10A O7A 109.6(6)
O11A C10A C9A 108.2(6)
O11A C10A H10B 109.5
C9A C10A H10B 109.5
O7A C11A C7A 110.6(7)
O7A C11A H11A 108.7
O7A C11A C12A 107.0(7)
C7A C11A H11A 108.7
C12A C11A C7A 112.9(7)
C12A C11A H11A 108.7
O10A C12A C11A 111.6(8)
O10A C12A H12A 109.3
O10A C12A H12B 109.3
C11A C12A H12A 109.3
C11A C12A H12B 109.3
H12A C12A H12B 108.0
O11A C13A H13B 109.6
O11A C13A C14A 107.9(6)
O11A C13A C17A 108.0(7)
C14A C13A H13B 109.6
C14A C13A C17A 112.0(7)
C17A C13A H13B 109.6
O13A C14A C13A 113.8(7)
O13A C14A H14B 108.5
O13A C14A C15A 109.7(6)
C13A C14A H14B 108.5
C13A C14A C15A 107.8(6)
C15A C14A H14B 108.5
O14A C15A C14A 112.3(7)
O14A C15A H15B 106.9
O14A C15A C16A 112.5(7)
C14A C15A H15B 106.9
C16A C15A C14A 110.9(7)
C16A C15A H15B 106.9
O12A C16A O16A 112.8(6)
O12A C16A C15A 113.0(7)
O12A C16A H16A 108.2
O16A C16A C15A 106.3(6)
O16A C16A H16A 108.2
C15A C16A H16A 108.2
O12A C17A C13A 109.0(7)
O12A C17A H17A 109.8
O12A C17A C18A 103.7(7)
C13A C17A H17A 109.8
C18A C17A C13A 114.4(8)
C18A C17A H17A 109.8
O15A C18A C17A 112.1(8)
O15A C18A H18B 109.2
O15A C18A H18C 109.2
C17A C18A H18B 109.2
C17A C18A H18C 109.2
H18B C18A H18C 107.9
O16A C19A H19B 108.5
O16A C19A C20A 108.4(6)
O16A C19A C23A 111.5(6)
C20A C19A H19B 108.5
C20A C19A C23A 111.4(7)
C23A C19A H19B 108.5
O18A C20A C19A 108.1(6)
O18A C20A H20B 109.2
O18A C20A C21A 111.2(7)
C19A C20A H20B 109.2
C19A C20A C21A 109.8(6)
C21A C20A H20B 109.2
O19A C21A C20A 112.0(7)
O19A C21A H21A 107.5
O19A C21A C22A 112.3(7)
C20A C21A H21A 107.5
C22A C21A C20A 109.8(7)
C22A C21A H21A 107.5
O17A C22A C21A 111.3(7)
O17A C22A H22A 108.9
O21A C22A O17A 110.9(6)
O21A C22A C21A 108.0(6)
O21A C22A H22A 108.9
C21A C22A H22A 108.9
O17A C23A C19A 111.7(6)
O17A C23A H23B 109.5
O17A C23A C24A 104.5(6)
C19A C23A H23B 109.5
C24A C23A C19A 112.1(6)
C24A C23A H23B 109.5
O20A C24A C23A 112.6(6)
O20A C24A H24B 109.1
O20A C24A H24C 109.1
C23A C24A H24B 109.1
C23A C24A H24C 109.1
H24B C24A H24C 107.8
O21A C25A H25C 110.0
O21A C25A C26A 107.8(6)
O21A C25A C29A 109.6(7)
C26A C25A H25C 110.0
C26A C25A C29A 109.4(7)
C29A C25A H25C 110.0
O23A C26A C25A 108.6(7)
O23A C26A H26A 109.7
O23A C26A C27A 109.6(7)
C25A C26A H26A 109.7
C25A C26A C27A 109.4(7)
C27A C26A H26A 109.7
O24A C27A C26A 111.1(7)
O24A C27A H27A 107.1
O24A C27A C28A 113.3(7)
C26A C27A H27A 107.1
C26A C27A C28A 110.9(7)
C28A C27A H27A 107.1
O22A C28A O26A 111.9(7)
O22A C28A C27A 110.4(7)
O22A C28A H28B 109.1
O26A C28A C27A 107.2(6)
O26A C28A H28B 109.1
C27A C28A H28B 109.1
O22A C29A C25A 108.0(8)
O22A C29A H29B 112.7
O22A C29A H29C 104.5
O22A C29A C30A 105.2(10)
O22A C29A C30B 109.8(12)
C25A C29A H29B 112.7
C25A C29A H29C 104.5
C25A C29A C30A 105.0(12)
C30A C29A H29B 112.7
C30B C29A C25A 123.8(14)
C30B C29A H29C 104.5
O25A C30A C29A 114.6(17)
O25A C30A H30B 108.6
O25A C30A H30C 108.6
C29A C30A H30B 108.6
C29A C30A H30C 108.6
H30B C30A H30C 107.6
O25B C30B C29A 102.7(18)
O25B C30B H30D 111.2
O25B C30B H30E 111.2
C29A C30B H30D 111.2
C29A C30B H30E 111.2
H30D C30B H30E 109.1
O26A C31A H31A 109.4
O26A C31A C32A 107.7(7)
O26A C31A C35A 109.7(7)
C32A C31A H31A 109.4
C35A C31A H31A 109.4
C35A C31A C32A 111.2(8)
O28A C32A C31A 106.4(7)
O28A C32A H32A 109.1
O28A C32A C33A 113.3(7)
C31A C32A H32A 109.1
C33A C32A C31A 109.8(7)
C33A C32A H32A 109.1
O29A C33A C32A 113.0(7)
O29A C33A H33B 107.6
O29A C33A C34A 111.8(8)
C32A C33A H33B 107.6
C32A C33A C34A 109.0(7)
C34A C33A H33B 107.6
O27A C34A O31A 111.9(7)
O27A C34A C33A 111.3(8)
O27A C34A H34B 109.2
O31A C34A C33A 106.0(7)
O31A C34A H34B 109.2
C33A C34A H34B 109.2
O27A C35A C31A 112.1(7)
O27A C35A H35B 108.3
O27A C35A C36A 106.6(7)
C31A C35A H35B 108.3
C36A C35A C31A 113.2(8)
C36A C35A H35B 108.3
O30A C36A C35A 110.4(7)
O30A C36A H36A 109.6
O30A C36A H36B 109.6
C35A C36A H36A 109.6
C35A C36A H36B 109.6
H36A C36A H36B 108.1
O31A C37A H37A 110.1
O31A C37A C38A 106.9(7)
O31A C37A C41A 109.3(7)
C38A C37A H37A 110.1
C41A C37A H37A 110.1
C41A C37A C38A 110.4(7)
O33A C38A C37A 109.3(7)
O33A C38A H38A 109.1
O33A C38A C39A 111.4(8)
C37A C38A H38A 109.1
C39A C38A C37A 108.7(7)
C39A C38A H38A 109.1
O34A C39A C38A 111.7(8)
O34A C39A H39A 108.9
O34A C39A C40A 108.7(7)
C38A C39A H39A 108.9
C40A C39A C38A 109.7(8)
C40A C39A H39A 108.9
O1A C40A O32A 109.8(7)
O1A C40A C39A 108.9(7)
O1A C40A H40A 109.3
O32A C40A C39A 110.2(7)
O32A C40A H40A 109.3
C39A C40A H40A 109.3
O32A C41A C37A 109.4(8)
O32A C41A H41A 109.5
O32A C41A C42A 104.3(7)
C37A C41A H41A 109.5
C37A C41A C42A 114.4(7)
C42A C41A H41A 109.5
O35A C42A C41A 111.4(9)
O35A C42A H42A 109.4
O35A C42A H42B 109.4
C41A C42A H42A 109.4
C41A C42A H42B 109.4
H42A C42A H42B 108.0
H1WA O1W H1WB 109.5(3)
H2WA O2W H2WB 109.5(3)
H3WA O3W H3WB 109.5(3)
H4WA O4W H4WB 109.5(3)
H5WA O5W H5WB 109.5(3)
H6WA O6W H6WB 109.5(3)
H7WA O7W H7WB 109.5(3)
H8WA O8W H8WB 109.5(3)
H9WA O9W H9WB 109.5(3)
H10D O10W H10E 109.5(3)
H11B O11W H11C 109.5(3)
H12E O12W H12F 109.5(3)

loop_
_geom_bond_atom_site_label_1
_geom_bond_atom_site_label_2
_geom_bond_distance
Au1 Br1 2.4226(16)
Au1 Br2 2.431(2)
Au1 Br3 2.409(3)
Au1 Br4 2.411(2)
Rb1 H2WA 3.18(7)
Rb1 H2WB 2.65(5)
Rb1 H4WB 2.35(9)
O1 C1 1.417(10)
O1 C40 1.426(9)
O2 C4 1.416(11)
O2 C5 1.433(11)
O3 H3 0.8400
O3 C2 1.407(10)
O4 H4 0.8400
O4 C3 1.387(10)
O5 H5 0.8400
O5 C6 1.419(16)
O6 C4 1.415(10)
O6 C7 1.439(9)
O7 C10 1.420(10)
O7 C11 1.451(10)
O8 H8 0.8400
O8 C8 1.450(10)
O9 H9 0.8400
O9 C9 1.422(10)
O10 H10 0.8400
O10 C12 1.426(11)
O11 C10 1.398(10)
O11 C13 1.394(10)
O12 C16 1.383(12)
O12 C17 1.433(12)
O13 H13 0.8400
O13 C14 1.424(12)
O14 H14 0.8400
O14 C15 1.426(12)
O15 H15 0.8400
O15 C18 1.57(2)
O16 C16 1.431(11)
O16 C19 1.434(11)
O17 C22 1.407(11)
O17 C23 1.438(13)
O18 H18 0.8400
O18 C20 1.415(11)
O19 H19 0.8400
O19 C21 1.436(10)
O20 H20 0.8400
O20 C24 1.420(19)
O21 C22 1.390(11)
O21 C25 1.445(11)
O22 C28 1.396(10)
O22 C29 1.427(11)
O23 H23 0.8400
O23 C26 1.444(10)
O24 H24 0.8400
O24 C27 1.404(11)
O25 H25 0.8400
O25 C30 1.430(16)
O26 C28 1.399(10)
O26 C31 1.412(10)
O27 C34 1.421(9)
O27 C35 1.452(10)
O28 H28 0.8400
O28 C32 1.431(10)
O29 H29 0.8400
O29 C33 1.434(9)
O30 H30 0.8400
O30 C36 1.430(10)
O31 C34 1.419(10)
O31 C37 1.440(9)
O32 C40 1.425(10)
O32 C41 1.421(11)
O33 H33 0.8400
O33 C38 1.411(10)
O34 H34 0.8400
O34 C39 1.419(11)
O35 H35 0.8400
O35 C42 1.431(11)
C1 H1 1.0000
C1 C2 1.534(11)
C1 C5 1.528(12)
C2 H2 1.0000
C2 C3 1.534(11)
C3 H3B 1.0000
C3 C4 1.529(12)
C4 H4B 1.0000
C5 H5B 1.0000
C5 C6 1.510(12)
C6 H6A 0.9900
C6 H6B 0.9900
C7 H7 1.0000
C7 C8 1.516(12)
C7 C11 1.537(11)
C8 H8B 1.0000
C8 C9 1.505(10)
C9 H9B 1.0000
C9 C10 1.508(12)
C10 H10C 1.0000
C11 H11 1.0000
C11 C12 1.534(12)
C12 H12C 0.9900
C12 H12D 0.9900
C13 H13C 1.0000
C13 C14 1.545(12)
C13 C17 1.533(14)
C14 H14C 1.0000
C14 C15 1.550(12)
C15 H15C 1.0000
C15 C16 1.462(15)
C16 H16 1.0000
C17 H17 1.0000
C17 C18 1.483(14)
C18 H18D 0.9900
C18 H18E 0.9900
C19 H19C 1.0000
C19 C20 1.539(11)
C19 C23 1.569(14)
C20 H20C 1.0000
C20 C21 1.509(12)
C21 H21 1.0000
C21 C22 1.547(13)
C22 H22 1.0000
C23 H23C 1.0000
C23 C24 1.524(14)
C24 H24D 0.9900
C24 H24E 0.9900
C25 H25D 1.0000
C25 C26 1.519(12)
C25 C29 1.526(13)
C26 H26 1.0000
C26 C27 1.530(12)
C27 H27 1.0000
C27 C28 1.538(12)
C28 H28C 1.0000
C29 H29D 1.0000
C29 C30 1.530(12)
C30 H30F 0.9900
C30 H30G 0.9900
C31 H31 1.0000
C31 C32 1.505(11)
C31 C35 1.517(10)
C32 H32 1.0000
C32 C33 1.541(12)
C33 H33C 1.0000
C33 C34 1.548(11)
C34 H34C 1.0000
C35 H35C 1.0000
C35 C36 1.503(11)
C36 H36C 0.9900
C36 H36D 0.9900
C37 H37 1.0000
C37 C38 1.516(11)
C37 C41 1.553(11)
C38 H38 1.0000
C38 C39 1.525(11)
C39 H39 1.0000
C39 C40 1.518(11)
C40 H40 1.0000
C41 H41 1.0000
C41 C42 1.512(12)
C42 H42C 0.9900
C42 H42D 0.9900
O1A C1A 1.442(10)
O1A C40A 1.430(11)
O2A C4A 1.396(10)
O2A C5A 1.410(11)
O3A H3A 0.8400
O3A C2A 1.419(10)
O4A H4A 0.8400
O4A C3A 1.438(9)
O5A H5A 0.8400
O5A C6A 1.460(15)
O6A C4A 1.427(9)
O6A C7A 1.438(9)
O7A C10A 1.433(10)
O7A C11A 1.440(10)
O8A H8A 0.8400
O8A C8A 1.451(9)
O9A H9A 0.8400
O9A C9A 1.422(10)
O10A H10A 0.8400
O10A C12A 1.449(12)
O11A C10A 1.418(10)
O11A C13A 1.426(9)
O12A C16A 1.343(10)
O12A C17A 1.475(10)
O13A H13A 0.8400
O13A C14A 1.415(10)
O14A H14A 0.8400
O14A C15A 1.410(10)
O15A H15A 0.8400
O15A C18A 1.433(14)
O16A C16A 1.423(10)
O16A C19A 1.413(10)
O17A C22A 1.428(10)
O17A C23A 1.443(10)
O18A H18A 0.8400
O18A C20A 1.412(10)
O19A H19A 0.8400
O19A C21A 1.419(10)
O20A H20A 0.8400
O20A C24A 1.386(11)
O21A C22A 1.406(10)
O21A C25A 1.420(10)
O22A C28A 1.400(10)
O22A C29A 1.457(11)
O23A H23A 0.8400
O23A C26A 1.445(10)
O24A H24A 0.8400
O24A C27A 1.411(10)
O25A H25A 0.8400
O25A C30A 1.49(3)
O25B H25B 0.8400
O25B C30B 1.48(3)
O26A C28A 1.405(11)
O26A C31A 1.437(12)
O27A C34A 1.401(12)
O27A C35A 1.427(12)
O28A H28A 0.8400
O28A C32A 1.415(11)
O29A H29A 0.8400
O29A C33A 1.392(12)
O30A H30A 0.8400
O30A C36A 1.457(11)
O31A C34A 1.426(10)
O31A C37A 1.430(11)
O32A C40A 1.443(11)
O32A C41A 1.485(11)
O33A H33A 0.8400
O33A C38A 1.403(11)
O34A H34A 0.8400
O34A C39A 1.416(12)
O35A H35A 0.8400
O35A C42A 1.410(13)
C1A H1A 1.0000
C1A C2A 1.496(11)
C1A C5A 1.529(12)
C2A H2A 1.0000
C2A C3A 1.545(10)
C3A H3AA 1.0000
C3A C4A 1.520(11)
C4A H4AA 1.0000
C5A H5AA 1.0000
C5A C6A 1.508(12)
C6A H6AA 0.9900
C6A H6AB 0.9900
C7A H7A 1.0000
C7A C8A 1.487(11)
C7A C11A 1.531(11)
C8A H8AA 1.0000
C8A C9A 1.525(11)
C9A H9AA 1.0000
C9A C10A 1.505(11)
C10A H10B 1.0000
C11A H11A 1.0000
C11A C12A 1.519(11)
C12A H12A 0.9900
C12A H12B 0.9900
C13A H13B 1.0000
C13A C14A 1.488(11)
C13A C17A 1.529(12)
C14A H14B 1.0000
C14A C15A 1.542(12)
C15A H15B 1.0000
C15A C16A 1.528(11)
C16A H16A 1.0000
C17A H17A 1.0000
C17A C18A 1.510(12)
C18A H18B 0.9900
C18A H18C 0.9900
C19A H19B 1.0000
C19A C20A 1.520(11)
C19A C23A 1.543(11)
C20A H20B 1.0000
C20A C21A 1.540(11)
C21A H21A 1.0000
C21A C22A 1.485(12)
C22A H22A 1.0000
C23A H23B 1.0000
C23A C24A 1.528(10)
C24A H24B 0.9900
C24A H24C 0.9900
C25A H25C 1.0000
C25A C26A 1.512(11)
C25A C29A 1.535(15)
C26A H26A 1.0000
C26A C27A 1.533(11)
C27A H27A 1.0000
C27A C28A 1.552(12)
C28A H28B 1.0000
C29A H29B 1.0000
C29A H29C 1.0000
C29A C30A 1.542(17)
C29A C30B 1.52(2)
C30A H30B 0.9900
C30A H30C 0.9900
C30B H30D 0.9900
C30B H30E 0.9900
C31A H31A 1.0000
C31A C32A 1.524(12)
C31A C35A 1.523(12)
C32A H32A 1.0000
C32A C33A 1.502(14)
C33A H33B 1.0000
C33A C34A 1.531(13)
C34A H34B 1.0000
C35A H35B 1.0000
C35A C36A 1.523(12)
C36A H36A 0.9900
C36A H36B 0.9900
C37A H37A 1.0000
C37A C38A 1.550(12)
C37A C41A 1.504(13)
C38A H38A 1.0000
C38A C39A 1.536(13)
C39A H39A 1.0000
C39A C40A 1.527(13)
C40A H40A 1.0000
C41A H41A 1.0000
C41A C42A 1.509(13)
C42A H42A 0.9900
C42A H42B 0.9900
O1W H1WA 0.8700(15)
O1W H1WB 0.8700(15)
O2W H2WA 0.8700(17)
O2W H2WB 0.8700(15)
O3W H3WA 0.8700(15)
O3W H3WB 0.8700(15)
O4W H4WA 0.8700(15)
O4W H4WB 0.8700(19)
O5W H5WA 0.8700(16)
O5W H5WB 0.8700(15)
O6W H6WA 0.8700(18)
O6W H6WB 0.8700(18)
O7W H7WA 0.8700(15)
O7W H7WB 0.8700(15)
O8W H8WA 0.8700(17)
O8W H8WB 0.8700(15)
O9W H9WA 0.8700(15)
O9W H9WB 0.8700(15)
O10W H10D 0.8701(15)
O10W H10E 0.8701(16)
O11W H11B 0.8701(15)
O11W H11C 0.8700(15)
O12W H12E 0.8700(16)
O12W H12F 0.8700(15)

loop_
_geom_hbond_atom_site_label_D
_geom_hbond_atom_site_label_H
_geom_hbond_atom_site_label_A
_geom_hbond_distance_DH
_geom_hbond_distance_HA
_geom_hbond_distance_DA
_geom_hbond_angle_DHA
_geom_hbond_site_symmetry_A
O4 H4 O8 0.84 1.96 2.778(8) 164.4 .
O5 H5 O30 0.84 2.12 2.776(9) 135.0 2_343
O8 H8 O3W 0.84 2.12 2.899(11) 153.1 2_443
O18 H18 O14 0.84 1.85 2.682(10) 170.6 .
O19 H19 O23 0.84 2.19 2.836(9) 133.2 .
O24 H24 O28 0.84 2.07 2.861(9) 156.1 .
O30 H30 O12W 0.84 1.99 2.760(10) 151.0 2_353
O33 H33 O13A 0.84 2.00 2.835(9) 173.2 .
O35 H35 O9W 0.84 2.20 2.742(9) 122.3 1_454
O3A H3A O8 0.84 2.28 2.806(8) 120.7 .
O5A H5A O30A 0.84 2.15 2.766(11) 130.4 2_544
O8A H8A O4A 0.84 2.20 2.806(8) 129.1 .
O9A H9A O19A 0.84 1.97 2.809(8) 173.2 2_443
O10A H10A O8W 0.84 1.98 2.754(10) 153.8 .
O13A H13A O9A 0.84 1.93 2.763(9) 171.0 .
O15A H15A O6W 0.84 2.04 2.783(12) 147.7 .
O18A H18A O14A 0.84 2.14 2.809(8) 136.4 .
O20A H20A O5W 0.84 1.99 2.749(9) 149.8 .
O24A H24A O28A 0.84 2.07 2.836(9) 150.7 .
O28A H28A O18 0.84 1.94 2.765(9) 166.9 .
O33A H33A O13 0.84 1.99 2.811(10) 164.0 .
O1W H1WB O2W 0.8700(15) 2.00(5) 2.694(15) 136(6) .
O3W H3WA O8 0.8700(15) 2.11(5) 2.899(11) 150(9) 2_453
O3W H3WB O18 0.8700(15) 1.97(3) 2.769(10) 152(6) 1_554
O4W H4WA O5W 0.8700(15) 2.02(3) 2.735(10) 138(4) .
O5W H5WA O6W 0.8700(16) 2.00(4) 2.790(10) 150(6) .
O5W H5WB O12W 0.8700(15) 1.85(3) 2.667(9) 155(6) 2_453
O7W H7WB O34 0.8700(15) 2.19(8) 2.769(10) 123(8) 2_453
O8W H8WB O9W 0.8700(15) 1.903(14) 2.757(9) 167(4) 2_544
O10W H10E O32A 0.8701(16) 2.18(9) 2.799(10) 128(10) .

loop_
_geom_torsion_atom_site_label_1
_geom_torsion_atom_site_label_2
_geom_torsion_atom_site_label_3
_geom_torsion_atom_site_label_4
_geom_torsion
O1 C1 C2 O3 -64.5(8)
O1 C1 C2 C3 175.2(6)
O1 C1 C5 O2 -171.4(6)
O1 C1 C5 C6 68.9(9)
O2 C5 C6 O5 -59.8(10)
O3 C2 C3 O4 56.6(9)
O3 C2 C3 C4 -179.2(6)
O4 C3 C4 O2 -177.1(6)
O4 C3 C4 O6 61.3(9)
O6 C7 C8 O8 -63.4(8)
O6 C7 C8 C9 175.9(6)
O6 C7 C11 O7 -173.6(6)
O6 C7 C11 C12 69.4(8)
O7 C11 C12 O10 -63.1(9)
O8 C8 C9 O9 58.3(8)
O8 C8 C9 C10 -179.4(6)
O9 C9 C10 O7 -176.1(6)
O9 C9 C10 O11 60.1(8)
O11 C13 C14 O13 -68.3(9)
O11 C13 C14 C15 171.4(7)
O11 C13 C17 O12 -166.2(7)
O11 C13 C17 C18 71.6(12)
O12 C17 C18 O15 -65.3(11)
O13 C14 C15 O14 64.1(9)
O13 C14 C15 C16 -175.1(7)
O14 C15 C16 O12 179.6(7)
O14 C15 C16 O16 56.2(9)
O16 C19 C20 O18 -65.3(9)
O16 C19 C20 C21 173.9(7)
O16 C19 C23 O17 -172.7(7)
O16 C19 C23 C24 72.1(11)
O17 C23 C24 O20 -49.7(12)
O18 C20 C21 O19 61.9(9)
O18 C20 C21 C22 -178.9(6)
O19 C21 C22 O17 178.8(7)
O19 C21 C22 O21 55.7(9)
O21 C25 C26 O23 -62.2(9)
O21 C25 C26 C27 178.4(6)
O21 C25 C29 O22 -176.5(6)
O21 C25 C29 C30 65.2(10)
O22 C29 C30 O25 -70.4(12)
O23 C26 C27 O24 60.4(9)
O23 C26 C27 C28 -176.2(6)
O24 C27 C28 O22 -179.9(7)
O24 C27 C28 O26 57.0(8)
O26 C31 C32 O28 -67.2(8)
O26 C31 C32 C33 175.4(6)
O26 C31 C35 O27 -171.5(6)
O26 C31 C35 C36 69.4(9)
O27 C35 C36 O30 -60.9(8)
O28 C32 C33 O29 60.5(8)
O28 C32 C33 C34 -177.9(6)
O29 C33 C34 O27 -176.3(6)
O29 C33 C34 O31 62.3(8)
O31 C37 C38 O33 -61.9(8)
O31 C37 C38 C39 174.8(6)
O31 C37 C41 O32 -177.8(6)
O31 C37 C41 C42 63.6(9)
O32 C41 C42 O35 -64.5(8)
O33 C38 C39 O34 65.4(9)
O33 C38 C39 C40 -175.5(7)
O34 C39 C40 O1 57.1(8)
O34 C39 C40 O32 175.8(6)
C1 O1 C40 O32 113.8(7)
C1 O1 C40 C39 -126.8(7)
C1 C2 C3 O4 178.7(7)
C1 C2 C3 C4 -57.1(8)
C1 C5 C6 O5 62.8(10)
C2 C1 C5 O2 -56.1(9)
C2 C1 C5 C6 -175.8(7)
C2 C3 C4 O2 57.0(9)
C2 C3 C4 O6 -64.7(8)
C4 O2 C5 C1 58.0(9)
C4 O2 C5 C6 -178.9(8)
C4 O6 C7 C8 128.9(7)
C4 O6 C7 C11 -112.9(7)
C5 O2 C4 O6 61.4(9)
C5 O2 C4 C3 -58.0(9)
C5 C1 C2 O3 176.8(7)
C5 C1 C2 C3 56.5(8)
C7 O6 C4 O2 114.6(8)
C7 O6 C4 C3 -123.9(7)
C7 C8 C9 O9 178.7(6)
C7 C8 C9 C10 -59.0(8)
C7 C11 C12 O10 56.4(9)
C8 C7 C11 O7 -56.6(8)
C8 C7 C11 C12 -173.6(7)
C8 C9 C10 O7 60.6(8)
C8 C9 C10 O11 -63.2(8)
C10 O7 C11 C7 58.7(8)
C10 O7 C11 C12 -179.9(7)
C10 O11 C13 C14 126.1(8)
C10 O11 C13 C17 -112.3(8)
C11 O7 C10 O11 61.9(8)
C11 O7 C10 C9 -61.4(8)
C11 C7 C8 O8 178.7(6)
C11 C7 C8 C9 57.9(8)
C13 O11 C10 O7 110.6(8)
C13 O11 C10 C9 -125.8(7)
C13 C14 C15 O14 -176.0(7)
C13 C14 C15 C16 -55.2(10)
C13 C17 C18 O15 58.9(11)
C14 C13 C17 O12 -47.8(10)
C14 C13 C17 C18 -170.0(10)
C14 C15 C16 O12 60.3(10)
C14 C15 C16 O16 -63.0(9)
C16 O12 C17 C13 52.4(11)
C16 O12 C17 C18 175.9(10)
C16 O16 C19 C20 122.3(8)
C16 O16 C19 C23 -119.9(8)
C17 O12 C16 O16 63.4(11)
C17 O12 C16 C15 -59.6(11)
C17 C13 C14 O13 169.8(7)
C17 C13 C14 C15 49.5(10)
C19 O16 C16 O12 112.0(8)
C19 O16 C16 C15 -123.3(8)
C19 C20 C21 O19 -177.0(7)
C19 C20 C21 C22 -57.8(9)
C19 C23 C24 O20 67.1(11)
C20 C19 C23 O17 -56.7(10)
C20 C19 C23 C24 -172.0(9)
C20 C21 C22 O17 59.1(9)
C20 C21 C22 O21 -64.1(9)
C22 O17 C23 C19 59.2(11)
C22 O17 C23 C24 177.1(8)
C22 O21 C25 C26 129.3(8)
C22 O21 C25 C29 -110.8(8)
C23 O17 C22 O21 59.5(11)
C23 O17 C22 C21 -61.0(10)
C23 C19 C20 O18 178.7(7)
C23 C19 C20 C21 57.9(10)
C25 O21 C22 O17 106.9(9)
C25 O21 C22 C21 -131.1(7)
C25 C26 C27 O24 -179.8(7)
C25 C26 C27 C28 -56.4(9)
C25 C29 C30 O25 48.7(13)
C26 C25 C29 O22 -58.4(9)
C26 C25 C29 C30 -176.7(8)
C26 C27 C28 O22 56.7(9)
C26 C27 C28 O26 -66.4(8)
C28 O22 C29 C25 60.0(9)
C28 O22 C29 C30 -177.9(8)
C28 O26 C31 C32 132.7(7)
C28 O26 C31 C35 -106.8(8)
C29 O22 C28 O26 60.2(9)
C29 O22 C28 C27 -60.1(9)
C29 C25 C26 O23 178.1(7)
C29 C25 C26 C27 58.7(9)
C31 O26 C28 O22 113.2(7)
C31 O26 C28 C27 -124.5(7)
C31 C32 C33 O29 -179.8(6)
C31 C32 C33 C34 -58.2(8)
C31 C35 C36 O30 62.1(9)
C32 C31 C35 O27 -53.8(9)
C32 C31 C35 C36 -173.0(7)
C32 C33 C34 O27 60.4(8)
C32 C33 C34 O31 -61.0(8)
C34 O27 C35 C31 56.6(9)
C34 O27 C35 C36 -179.5(6)
C34 O31 C37 C38 126.1(7)
C34 O31 C37 C41 -115.0(7)
C35 O27 C34 O31 58.1(8)
C35 O27 C34 C33 -59.7(8)
C35 C31 C32 O28 172.6(6)
C35 C31 C32 C33 55.3(9)
C37 O31 C34 O27 106.2(7)
C37 O31 C34 C33 -134.0(6)
C37 C38 C39 O34 -174.2(6)
C37 C38 C39 C40 -55.1(8)
C37 C41 C42 O35 54.9(9)
C38 C37 C41 O32 -60.1(8)
C38 C37 C41 C42 -178.7(7)
C38 C39 C40 O1 -63.2(9)
C38 C39 C40 O32 55.5(8)
C40 O1 C1 C2 133.6(7)
C40 O1 C1 C5 -109.0(8)
C40 O32 C41 C37 62.0(8)
C40 O32 C41 C42 -173.8(6)
C41 O32 C40 O1 58.2(8)
C41 O32 C40 C39 -60.3(8)
C41 C37 C38 O33 -179.5(6)
C41 C37 C38 C39 57.1(8)
O1A C1A C2A O3A -62.6(8)
O1A C1A C2A C3A 176.8(6)
O1A C1A C5A O2A -176.5(6)
O1A C1A C5A C6A 59.4(10)
O2A C5A C6A O5A -61.3(10)
O3A C2A C3A O4A 60.7(8)
O3A C2A C3A C4A -177.2(6)
O4A C3A C4A O2A 176.7(6)
O4A C3A C4A O6A 55.7(8)
O6A C7A C8A O8A -66.5(7)
O6A C7A C8A C9A 172.8(6)
O6A C7A C11A O7A -170.9(6)
O6A C7A C11A C12A 69.2(8)
O7A C11A C12A O10A -69.3(9)
O8A C8A C9A O9A 63.6(8)
O8A C8A C9A C10A -175.8(6)
O9A C9A C10A O7A -178.0(6)
O9A C9A C10A O11A 61.9(8)
O11A C13A C14A O13A -63.8(9)
O11A C13A C14A C15A 174.3(6)
O11A C13A C17A O12A -175.4(6)
O11A C13A C17A C18A 69.0(9)
O12A C17A C18A O15A -61.3(9)
O13A C14A C15A O14A 56.2(9)
O13A C14A C15A C16A -176.9(7)
O14A C15A C16A O12A -178.6(6)
O14A C15A C16A O16A 57.1(9)
O16A C19A C20A O18A -64.8(8)
O16A C19A C20A C21A 173.7(6)
O16A C19A C23A O17A -171.9(6)
O16A C19A C23A C24A 71.2(8)
O17A C23A C24A O20A -64.5(8)
O18A C20A C21A O19A 59.8(9)
O18A C20A C21A C22A -174.8(6)
O19A C21A C22A O17A -174.7(6)
O19A C21A C22A O21A 63.3(8)
O21A C25A C26A O23A -64.1(9)
O21A C25A C26A C27A 176.3(7)
O21A C25A C29A O22A -178.5(7)
O21A C25A C29A C30A 69.7(12)
O21A C25A C29A C30B 51.3(17)
O22A C29A C30A O25A -67.3(17)
O22A C29A C30B O25B -54(2)
O23A C26A C27A O24A 61.3(9)
O23A C26A C27A C28A -171.8(7)
O24A C27A C28A O22A 178.7(7)
O24A C27A C28A O26A 56.5(8)
O26A C31A C32A O28A -64.5(9)
O26A C31A C32A C33A 172.5(7)
O26A C31A C35A O27A -170.4(7)
O26A C31A C35A C36A 68.9(10)
O27A C35A C36A O30A -63.2(10)
O28A C32A C33A O29A 61.0(10)
O28A C32A C33A C34A -174.0(7)
O29A C33A C34A O27A -175.0(7)
O29A C33A C34A O31A 63.1(9)
O31A C37A C38A O33A -62.3(9)
O31A C37A C38A C39A 175.9(7)
O31A C37A C41A O32A -174.6(6)
O31A C37A C41A C42A 68.8(10)
O32A C41A C42A O35A -69.5(10)
O33A C38A C39A O34A 62.5(9)
O33A C38A C39A C40A -176.9(7)
O34A C39A C40A O1A 59.9(9)
O34A C39A C40A O32A -179.5(7)
C1A O1A C40A O32A 113.8(8)
C1A O1A C40A C39A -125.4(8)
C1A C2A C3A O4A -176.1(6)
C1A C2A C3A C4A -54.1(8)
C1A C5A C6A O5A 63.1(11)
C2A C1A C5A O2A -57.5(9)
C2A C1A C5A C6A 178.4(8)
C2A C3A C4A O2A 54.0(8)
C2A C3A C4A O6A -67.1(8)
C4A O2A C5A C1A 59.5(9)
C4A O2A C5A C6A -171.3(8)
C4A O6A C7A C8A 130.2(7)
C4A O6A C7A C11A -107.1(7)
C5A O2A C4A O6A 61.4(9)
C5A O2A C4A C3A -58.5(9)
C5A C1A C2A O3A 176.5(7)
C5A C1A C2A C3A 55.9(9)
C7A O6A C4A O2A 113.8(7)
C7A O6A C4A C3A -125.0(7)
C7A C8A C9A O9A -176.4(6)
C7A C8A C9A C10A -55.8(8)
C7A C11A C12A O10A 52.6(10)
C8A C7A C11A O7A -50.6(8)
C8A C7A C11A C12A -170.5(7)
C8A C9A C10A O7A 59.9(8)
C8A C9A C10A O11A -60.2(8)
C10A O7A C11A C7A 55.2(8)
C10A O7A C11A C12A 178.6(7)
C10A O11A C13A C14A 121.5(7)
C10A O11A C13A C17A -117.2(7)
C11A O7A C10A O11A 57.7(8)
C11A O7A C10A C9A -61.5(8)
C11A C7A C8A O8A 172.7(6)
C11A C7A C8A C9A 52.0(8)
C13A O11A C10A O7A 112.9(7)
C13A O11A C10A C9A -126.4(7)
C13A C14A C15A O14A -179.4(7)
C13A C14A C15A C16A -52.5(9)
C13A C17A C18A O15A 57.2(10)
C14A C13A C17A O12A -56.7(9)
C14A C13A C17A C18A -172.3(7)
C14A C15A C16A O12A 54.6(9)
C14A C15A C16A O16A -69.7(8)
C16A O12A C17A C13A 57.4(9)
C16A O12A C17A C18A 179.6(7)
C16A O16A C19A C20A 129.7(7)
C16A O16A C19A C23A -107.2(7)
C17A O12A C16A O16A 63.4(9)
C17A O12A C16A C15A -57.2(9)
C17A C13A C14A O13A 177.4(7)
C17A C13A C14A C15A 55.5(8)
C19A O16A C16A O12A 109.7(7)
C19A O16A C16A C15A -125.9(7)
C19A C20A C21A O19A 179.4(7)
C19A C20A C21A C22A -55.2(8)
C19A C23A C24A O20A 56.7(9)
C20A C19A C23A O17A -50.7(8)
C20A C19A C23A C24A -167.5(7)
C20A C21A C22A O17A 60.0(8)
C20A C21A C22A O21A -61.9(8)
C22A O17A C23A C19A 55.3(8)
C22A O17A C23A C24A 176.8(6)
C22A O21A C25A C26A 124.4(8)
C22A O21A C25A C29A -116.7(8)
C23A O17A C22A O21A 59.3(8)
C23A O17A C22A C21A -61.0(8)
C23A C19A C20A O18A 172.1(6)
C23A C19A C20A C21A 50.6(9)
C25A O21A C22A O17A 109.1(8)
C25A O21A C22A C21A -128.6(7)
C25A C26A C27A O24A -179.7(7)
C25A C26A C27A C28A -52.8(9)
C25A C29A C30A O25A 46.6(17)
C25A C29A C30B O25B 75(2)
C26A C25A C29A O22A -60.5(10)
C26A C25A C29A C30A -172.4(11)
C26A C25A C29A C30B 169.2(15)
C26A C27A C28A O22A 53.0(9)
C26A C27A C28A O26A -69.2(8)
C28A O22A C29A C25A 63.2(11)
C28A O22A C29A C30A 174.9(13)
C28A O22A C29A C30B -159.2(15)
C28A O26A C31A C32A 132.1(7)
C28A O26A C31A C35A -106.7(8)
C29A O22A C28A O26A 60.1(10)
C29A O22A C28A C27A -59.2(10)
C29A C25A C26A O23A 176.8(7)
C29A C25A C26A C27A 57.2(9)
C30A C29A C30B O25B 30(3)
C30B C29A C30A O25A -171(4)
C31A O26A C28A O22A 114.0(7)
C31A O26A C28A C27A -124.8(7)
C31A C32A C33A O29A 179.8(7)
C31A C32A C33A C34A -55.3(9)
C31A C35A C36A O30A 60.5(11)
C32A C31A C35A O27A -51.4(10)
C32A C31A C35A C36A -172.0(8)
C32A C33A C34A O27A 59.4(9)
C32A C33A C34A O31A -62.5(9)
C34A O27A C35A C31A 55.7(10)
C34A O27A C35A C36A -179.9(7)
C34A O31A C37A C38A 126.8(8)
C34A O31A C37A C41A -113.7(8)
C35A O27A C34A O31A 58.6(10)
C35A O27A C34A C33A -59.7(9)
C35A C31A C32A O28A 175.2(7)
C35A C31A C32A C33A 52.3(9)
C37A O31A C34A O27A 105.1(9)
C37A O31A C34A C33A -133.3(8)
C37A C38A C39A O34A -177.0(7)
C37A C38A C39A C40A -56.4(9)
C37A C41A C42A O35A 49.9(11)
C38A C37A C41A O32A -57.4(9)
C38A C37A C41A C42A -173.9(8)
C38A C39A C40A O1A -62.4(9)
C38A C39A C40A O32A 58.1(9)
C40A O1A C1A C2A 127.0(7)
C40A O1A C1A C5A -112.2(8)
C40A O32A C41A C37A 59.8(9)
C40A O32A C41A C42A -177.5(7)
C41A O32A C40A O1A 60.0(9)
C41A O32A C40A C39A -60.0(10)
C41A C37A C38A O33A 178.9(7)
C41A C37A C38A C39A 57.1(9)

loop_
_smtbx_masks_void_nr
_smtbx_masks_void_average_x
_smtbx_masks_void_average_y
_smtbx_masks_void_average_z
_smtbx_masks_void_volume
_smtbx_masks_void_count_electrons
1 0.650 0.124 0.235 228.0 89.0
2 0.462 0.224 0.734 518.5 106.8
3 -0.638 0.624 0.765 228.0 89.2
4 -0.462 0.724 0.266 518.5 106.3
